data_7056976
loop_
_publ_author_name
'To, Ching Tat'
'Chan, Kin Shing'

_publ_section_title
;
 Complexes of guest--host type between C60 and group 9 metalloporphyrins
;
_journal_issue 10
_journal_name_full 'New Journal of Chemistry'
_journal_page_first 7599
_journal_paper_doi 10.1039/C7NJ05081J
_journal_volume 42
_journal_year 2018
_chemical_formula_sum 'C222 H123 Ir3 N12'
_chemical_formula_weight 3534.92
_space_group_crystal_system triclinic
_space_group_IT_number 2
_space_group_name_Hall '-P 1'
_space_group_name_H-M_alt 'P -1'
_symmetry_space_group_name_Hall '-P 1'
_symmetry_space_group_name_H-M 'P -1'
_atom_sites_solution_hydrogens geom
_audit_creation_method SHELXL-2014/6
_audit_update_record
;
2018-01-25 deposited with the CCDC.
2018-02-05 downloaded from the CCDC.
;
_cell_angle_alpha 89.910(4)
_cell_angle_beta 89.021(3)
_cell_angle_gamma 64.574(3)
_cell_formula_units_Z 2
_cell_length_a 18.078(3)
_cell_length_b 19.791(4)
_cell_length_c 27.758(5)
_cell_measurement_reflns_used 473
_cell_measurement_temperature 296(2)
_cell_measurement_theta_max 15
_cell_measurement_theta_min 15
_cell_volume 8968(3)
_computing_cell_refinement 'BRUKER KAPPA APEXII DUO DIFFRACTOMETER'
_computing_data_collection 'BRUKER KAPPA APEXII DUO DIFFRACTOMETER'
_computing_data_reduction 'BRUKER KAPPA APEXII DUO DIFFRACTOMETER'
_computing_molecular_graphics 'BRUKER SHELXTL'
_computing_publication_material 'BRUKER SHELXTL'
_computing_structure_refinement 'SHELXL-2014/6 (Sheldrick, 2014)'
_diffrn_ambient_temperature 296(2)
_diffrn_measured_fraction_theta_full 0.959
_diffrn_measured_fraction_theta_max 0.913
_diffrn_measurement_device_type 'BRUKER KAPPA APEXII DUO DIFFRACTOMETER'
_diffrn_measurement_method 'OMEGA SCAN'
_diffrn_radiation_type MoK\a
_diffrn_radiation_wavelength 0.71073
_diffrn_reflns_av_R_equivalents 0.0653
_diffrn_reflns_av_unetI/netI 0.0792
_diffrn_reflns_Laue_measured_fraction_full 0.959
_diffrn_reflns_Laue_measured_fraction_max 0.913
_diffrn_reflns_limit_h_max 18
_diffrn_reflns_limit_h_min -20
_diffrn_reflns_limit_k_max 23
_diffrn_reflns_limit_k_min -23
_diffrn_reflns_limit_l_max 33
_diffrn_reflns_limit_l_min -33
_diffrn_reflns_number 103733
_diffrn_reflns_point_group_measured_fraction_full 0.959
_diffrn_reflns_point_group_measured_fraction_max 0.913
_diffrn_reflns_theta_full 25.242
_diffrn_reflns_theta_max 25.000
_diffrn_reflns_theta_min 0.734
_exptl_absorpt_coefficient_mu 2.278
_exptl_absorpt_correction_T_max 0.7456
_exptl_absorpt_correction_T_min 0.6360
_exptl_absorpt_correction_type multi-scan
_exptl_crystal_colour red
_exptl_crystal_density_diffrn 1.309
_exptl_crystal_description block
_exptl_crystal_F_000 3540
_exptl_crystal_size_max 0.400
_exptl_crystal_size_mid 0.300
_exptl_crystal_size_min 0.200
_platon_squeeze_details
;
;
_refine_diff_density_max 7.651
_refine_diff_density_min -4.275
_refine_diff_density_rms 0.241
_refine_ls_extinction_method none
_refine_ls_goodness_of_fit_ref 1.150
_refine_ls_hydrogen_treatment constr
_refine_ls_matrix_type full
_refine_ls_number_parameters 2135
_refine_ls_number_reflns 30498
_refine_ls_number_restraints 20
_refine_ls_restrained_S_all 1.150
_refine_ls_R_factor_all 0.1301
_refine_ls_R_factor_gt 0.1000
_refine_ls_shift/su_max 0.001
_refine_ls_shift/su_mean 0.000
_refine_ls_structure_factor_coef Fsqd
_refine_ls_weighting_details 'w=1/[\s^2^(Fo^2^)+(0.1866P)^2^+70.3993P] where P=(Fo^2^+2Fc^2^)/3'
_refine_ls_weighting_scheme calc
_refine_ls_wR_factor_gt 0.3003
_refine_ls_wR_factor_ref 0.3239
_reflns_Friedel_coverage 0.000
_reflns_number_gt 20463
_reflns_number_total 30498
_reflns_threshold_expression 'I > 2\s(I)'
_cod_data_source_file c7nj05081j2.cif
_cod_data_source_block C60-3Ir(ttp)Ph
_cod_depositor_comments 'Adding full bibliography for 7056976--7056978.cif.'
_cod_database_code 7056976
_shelx_space_group_comment
;
The symmetry employed for this shelxl refinement is uniquely defined
by the following loop, which should always be used as a source of
symmetry information in preference to the above space-group names.
They are only intended as comments.
;
_shelx_estimated_absorpt_t_min 0.463
_shelx_estimated_absorpt_t_max 0.659
_shelxl_version_number 2014/6

loop_
_space_group_symop_operation_xyz
'x, y, z'
'-x, -y, -z'

loop_
_atom_site_label
_atom_site_type_symbol
_atom_site_fract_x
_atom_site_fract_y
_atom_site_fract_z
_atom_site_U_iso_or_equiv
_atom_site_adp_type
_atom_site_occupancy
_atom_site_site_symmetry_order
_atom_site_calc_flag
_atom_site_refinement_flags_posn
_atom_site_refinement_flags_adp
Ir1 Ir 1.14286(3) 1.52122(3) -0.23487(2) 0.03571(17) Uani 1 1 d . .
Ir2 Ir 0.55101(3) 1.63034(3) -0.12774(2) 0.03655(17) Uani 1 1 d . .
Ir3 Ir 0.65280(4) 2.00049(3) -0.35716(2) 0.03946(18) Uani 1 1 d . .
N1 N 1.1175(7) 1.4302(6) -0.2253(4) 0.037(3) Uani 1 1 d . .
N2 N 1.1396(7) 1.5365(6) -0.1620(4) 0.033(2) Uani 1 1 d . .
N3 N 1.1684(7) 1.6118(6) -0.2445(4) 0.038(3) Uani 1 1 d . .
N4 N 1.1400(7) 1.5083(6) -0.3074(4) 0.039(3) Uani 1 1 d . .
N5 N 0.5994(7) 1.5321(6) -0.1652(4) 0.037(3) Uani 1 1 d . .
N6 N 0.4630(7) 1.6781(7) -0.1785(4) 0.041(3) Uani 1 1 d . .
N7 N 0.5049(8) 1.7307(6) -0.0913(4) 0.043(3) Uani 1 1 d . .
N8 N 0.6391(7) 1.5834(6) -0.0771(4) 0.035(2) Uani 1 1 d . .
N9 N 0.5731(7) 1.9670(6) -0.3900(4) 0.036(3) Uani 1 1 d . .
N10 N 0.5668(8) 2.0550(6) -0.3058(4) 0.045(3) Uani 1 1 d . .
N11 N 0.7309(7) 2.0306(6) -0.3230(4) 0.037(3) Uani 1 1 d . .
N12 N 0.7358(7) 1.9507(6) -0.4089(4) 0.037(3) Uani 1 1 d . .
C1 C 1.1051(9) 1.3884(7) -0.2595(5) 0.038(3) Uani 1 1 d . .
C1' C 0.5709(10) 1.5189(7) -0.2065(5) 0.043(4) Uani 1 1 d D .
C1" C 0.5901(9) 1.9232(8) -0.4312(5) 0.039(3) Uani 1 1 d . .
C2" C 0.5211(11) 1.9069(10) -0.4398(6) 0.055(4) Uani 1 1 d . .
H2"A H 0.5164 1.8771 -0.4643 0.066 Uiso 1 1 calc R U
C2 C 1.0897(10) 1.3308(8) -0.2376(6) 0.047(4) Uani 1 1 d . .
H2A H 1.0812 1.2934 -0.2535 0.056 Uiso 1 1 calc R U
C2' C 0.6148(11) 1.4457(8) -0.2209(6) 0.079(6) Uani 1 1 d D U
H2'A H 0.6072 1.4240 -0.2490 0.094 Uiso 1 1 calc R U
C3' C 0.6720(9) 1.4102(8) -0.1862(5) 0.044(3) Uani 1 1 d D .
H3'A H 0.7088 1.3600 -0.1851 0.053 Uiso 1 1 calc R U
C3 C 1.0897(10) 1.3400(8) -0.1905(6) 0.047(4) Uani 1 1 d . .
H3A H 1.0806 1.3103 -0.1673 0.057 Uiso 1 1 calc R U
C3" C 0.4655(10) 1.9430(9) -0.4057(6) 0.054(4) Uani 1 1 d . .
H3"A H 0.4142 1.9429 -0.4027 0.065 Uiso 1 1 calc R U
C4" C 0.4962(9) 1.9817(8) -0.3746(5) 0.044(4) Uani 1 1 d . .
C4 C 1.1059(9) 1.4023(7) -0.1811(5) 0.037(3) Uani 1 1 d . .
C4' C 0.6620(9) 1.4692(7) -0.1512(5) 0.038(3) Uani 1 1 d . .
C5' C 0.7135(9) 1.4584(7) -0.1109(5) 0.038(3) Uani 1 1 d . .
C5 C 1.1118(10) 1.4317(8) -0.1363(5) 0.044(3) Uani 1 1 d . .
C5" C 0.4572(10) 2.0211(8) -0.3334(5) 0.048(4) Uani 1 1 d . .
C6 C 1.1280(8) 1.4936(7) -0.1278(5) 0.033(3) Uani 1 1 d . .
C6" C 0.4883(8) 2.0566(7) -0.3022(5) 0.040(3) Uani 1 1 d . .
C6' C 0.7003(8) 1.5125(7) -0.0782(4) 0.032(3) Uani 1 1 d . .
C7' C 0.7572(10) 1.5062(10) -0.0382(6) 0.053(4) Uani 1 1 d . .
H7'A H 0.8059 1.4650 -0.0315 0.064 Uiso 1 1 calc R U
C7" C 0.4461(11) 2.1009(10) -0.2604(6) 0.056(4) Uani 1 1 d . .
H7"A H 0.3927 2.1128 -0.2503 0.067 Uiso 1 1 calc R U
C7 C 1.1305(11) 1.5226(9) -0.0809(5) 0.051(4) Uani 1 1 d . .
H7A H 1.1224 1.5035 -0.0517 0.061 Uiso 1 1 calc R U
C8 C 1.1468(10) 1.5835(8) -0.0868(5) 0.044(3) Uani 1 1 d . .
H8A H 1.1528 1.6133 -0.0627 0.053 Uiso 1 1 calc R U
C8' C 0.7249(11) 1.5711(9) -0.0140(6) 0.052(4) Uani 1 1 d . .
H8'A H 0.7462 1.5834 0.0131 0.063 Uiso 1 1 calc R U
C8" C 0.4985(10) 2.1208(9) -0.2397(6) 0.055(4) Uani 1 1 d . .
H8"A H 0.4875 2.1503 -0.2121 0.066 Uiso 1 1 calc R U
C9' C 0.6502(8) 1.6184(7) -0.0381(5) 0.034(3) Uani 1 1 d . .
C9 C 1.1528(8) 1.5917(8) -0.1388(5) 0.039(3) Uani 1 1 d . .
C9" C 0.5755(11) 2.0905(8) -0.2660(5) 0.047(4) Uani 1 1 d . .
C10 C 1.1655(8) 1.6510(8) -0.1602(5) 0.038(3) Uani 1 1 d . .
C10" C 0.6449(9) 2.0985(8) -0.2532(5) 0.042(3) Uani 1 1 d . .
C10' C 0.5970(10) 1.6935(8) -0.0230(5) 0.041(3) Uani 1 1 d . .
C11 C 1.1748(8) 1.6580(7) -0.2108(5) 0.038(3) Uani 1 1 d . .
C11" C 0.7174(9) 2.0687(7) -0.2796(6) 0.043(3) Uani 1 1 d . .
C11' C 0.5315(10) 1.7426(9) -0.0476(5) 0.045(4) Uani 1 1 d . .
C12 C 1.1835(10) 1.7204(10) -0.2303(6) 0.053(4) Uani 1 1 d . .
H12A H 1.1855 1.7601 -0.2132 0.064 Uiso 1 1 calc R U
C12" C 0.7922(11) 2.0744(9) -0.2664(6) 0.056(4) Uani 1 1 d . .
H12C H 0.8000 2.0962 -0.2384 0.067 Uiso 1 1 calc R U
C12' C 0.4779(10) 1.8204(9) -0.0334(5) 0.050(4) Uani 1 1 d . .
H12B H 0.4812 1.8452 -0.0057 0.060 Uiso 1 1 calc R U
C13 C 1.1886(11) 1.7105(9) -0.2796(6) 0.059(5) Uani 1 1 d . .
H13A H 1.1985 1.7403 -0.3023 0.071 Uiso 1 1 calc R U
C13" C 0.8481(12) 2.0427(10) -0.3019(6) 0.059(4) Uani 1 1 d . .
H13C H 0.9010 2.0393 -0.3031 0.071 Uiso 1 1 calc R U
C13' C 0.4245(12) 1.8475(10) -0.0680(6) 0.062(5) Uani 1 1 d . .
H13B H 0.3817 1.8953 -0.0682 0.074 Uiso 1 1 calc R U
C14 C 1.1753(8) 1.6439(9) -0.2892(5) 0.046(4) Uani 1 1 d . .
C14" C 0.8115(10) 2.0151(8) -0.3376(5) 0.047(4) Uani 1 1 d . .
C14' C 0.4415(10) 1.7935(9) -0.1048(5) 0.045(4) Uani 1 1 d . .
C15' C 0.3963(9) 1.8059(9) -0.1463(6) 0.048(4) Uani 1 1 d . .
C15 C 1.1703(9) 1.6140(8) -0.3337(5) 0.042(3) Uani 1 1 d . .
C15" C 0.8503(10) 1.9785(8) -0.3799(5) 0.045(3) Uani 1 1 d . .
C16' C 0.4068(9) 1.7526(8) -0.1814(5) 0.038(3) Uani 1 1 d . .
C16" C 0.8147(11) 1.9475(9) -0.4126(5) 0.049(4) Uani 1 1 d . .
C16 C 1.1564(9) 1.5487(8) -0.3428(5) 0.044(3) Uani 1 1 d . .
C17" C 0.8572(11) 1.9051(10) -0.4542(6) 0.056(4) Uani 1 1 d . .
H17C H 0.9101 1.8954 -0.4643 0.067 Uiso 1 1 calc R U
C17 C 1.1430(11) 1.5254(10) -0.3895(6) 0.057(4) Uani 1 1 d . .
H17A H 1.1465 1.5459 -0.4192 0.069 Uiso 1 1 calc R U
C17' C 0.3620(10) 1.7646(9) -0.2253(6) 0.052(4) Uani 1 1 d . .
H17B H 0.3200 1.8091 -0.2356 0.062 Uiso 1 1 calc R U
C18 C 1.1240(11) 1.4671(9) -0.3811(6) 0.053(4) Uani 1 1 d . .
H18A H 1.1138 1.4391 -0.4048 0.063 Uiso 1 1 calc R U
C18" C 0.8057(12) 1.8817(10) -0.4761(6) 0.059(5) Uani 1 1 d . .
H18C H 0.8162 1.8540 -0.5045 0.071 Uiso 1 1 calc R U
C18' C 0.3937(10) 1.6972(10) -0.2491(6) 0.057(4) Uani 1 1 d . .
H18B H 0.3778 1.6883 -0.2792 0.069 Uiso 1 1 calc R U
C19' C 0.4556(9) 1.6423(8) -0.2199(5) 0.040(3) Uani 1 1 d . .
C19 C 1.1220(10) 1.4556(8) -0.3317(5) 0.047(4) Uani 1 1 d . .
C19" C 0.7314(9) 1.9079(7) -0.4470(5) 0.040(3) Uani 1 1 d . .
C20" C 0.6652(9) 1.8942(9) -0.4581(5) 0.045(3) Uani 1 1 d . .
C20 C 1.1088(10) 1.3987(8) -0.3094(6) 0.047(4) Uani 1 1 d . .
C20' C 0.5023(10) 1.5690(9) -0.2337(5) 0.045(4) Uani 1 1 d . .
C21 C 1.0901(10) 1.3965(8) -0.0923(5) 0.041(3) Uani 1 1 d . .
C21' C 0.7834(10) 1.3825(9) -0.1065(6) 0.051(4) Uani 1 1 d . .
C21" C 0.3728(10) 2.0271(9) -0.3227(6) 0.051(4) Uani 1 1 d . .
C22' C 0.7871(12) 1.3404(10) -0.0644(7) 0.063(5) Uani 1 1 d . .
H22B H 0.7453 1.3597 -0.0412 0.075 Uiso 1 1 calc R U
C22 C 1.0113(11) 1.4123(13) -0.0801(7) 0.084(7) Uani 1 1 d . .
H22A H 0.9693 1.4486 -0.0974 0.101 Uiso 1 1 calc R U
C22" C 0.3622(12) 1.9640(13) -0.3070(8) 0.078(6) Uani 1 1 d . .
H22C H 0.4081 1.9189 -0.3026 0.093 Uiso 1 1 calc R U
C23 C 0.9911(13) 1.3753(15) -0.0421(7) 0.102(9) Uani 1 1 d . .
H23A H 0.9369 1.3849 -0.0355 0.123 Uiso 1 1 calc R U
C23' C 0.8503(13) 1.2726(11) -0.0571(8) 0.074(5) Uani 1 1 d . .
H23B H 0.8485 1.2457 -0.0300 0.089 Uiso 1 1 calc R U
C24 C 1.0536(10) 1.3248(10) -0.0152(6) 0.056(4) Uani 1 1 d . .
C24" C 0.2165(14) 2.0283(16) -0.3039(9) 0.086(7) Uani 1 1 d . .
C24' C 0.9167(13) 1.2419(12) -0.0879(8) 0.076(6) Uani 1 1 d . .
C25 C 1.1318(15) 1.3138(14) -0.0265(8) 0.088(7) Uani 1 1 d . .
H25A H 1.1739 1.2819 -0.0073 0.106 Uiso 1 1 calc R U
C25' C 0.9156(11) 1.2897(12) -0.1274(9) 0.086(7) Uani 1 1 d . .
H25B H 0.9608 1.2740 -0.1482 0.103 Uiso 1 1 calc R U
C25" C 0.2253(13) 2.0925(15) -0.3192(11) 0.102(8) Uani 1 1 d . .
H25C H 0.1784 2.1367 -0.3236 0.123 Uiso 1 1 calc R U
C26' C 0.8488(13) 1.3592(10) -0.1357(8) 0.073(6) Uani 1 1 d . .
H26B H 0.8506 1.3887 -0.1615 0.088 Uiso 1 1 calc R U
C26 C 1.1509(11) 1.3460(12) -0.0635(8) 0.076(6) Uani 1 1 d . .
H26A H 1.2055 1.3347 -0.0703 0.091 Uiso 1 1 calc R U
C26" C 0.3012(13) 2.0923(14) -0.3280(9) 0.092(7) Uani 1 1 d . .
H26C H 0.3041 2.1361 -0.3376 0.110 Uiso 1 1 calc R U
C27 C 1.0380(8) 1.2732(9) 0.0235(5) 0.038(3) Uani 1 1 d . .
H27A H 0.9802 1.2882 0.0273 0.057 Uiso 1 1 calc R U
H27B H 1.0644 1.2220 0.0129 0.057 Uiso 1 1 calc R U
H27C H 1.0601 1.2782 0.0538 0.057 Uiso 1 1 calc R U
C31' C 0.6161(10) 1.7195(9) 0.0246(6) 0.048(4) Uani 1 1 d . .
C31" C 0.6428(10) 2.1360(8) -0.2066(5) 0.044(4) Uani 1 1 d . .
C31 C 1.1695(9) 1.7092(9) -0.1275(5) 0.045(3) Uani 1 1 d . .
C32 C 1.2457(11) 1.7043(10) -0.1123(7) 0.065(5) Uani 1 1 d . .
H32A H 1.2942 1.6651 -0.1228 0.078 Uiso 1 1 calc R U
C32" C 0.6431(12) 2.2050(10) -0.2051(7) 0.066(5) Uani 1 1 d . .
H32C H 0.6471 2.2278 -0.2337 0.079 Uiso 1 1 calc R U
C32' C 0.6135(12) 1.6852(11) 0.0670(6) 0.064(5) Uani 1 1 d . .
H32B H 0.5960 1.6473 0.0662 0.077 Uiso 1 1 calc R U
C33" C 0.6376(15) 2.2409(12) -0.1625(8) 0.085(7) Uani 1 1 d . .
H33C H 0.6398 2.2870 -0.1632 0.102 Uiso 1 1 calc R U
C33' C 0.6352(14) 1.7035(13) 0.1107(8) 0.077(6) Uani 1 1 d . .
H33B H 0.6356 1.6761 0.1380 0.093 Uiso 1 1 calc R U
C33 C 1.2474(14) 1.7575(12) -0.0822(8) 0.078(6) Uani 1 1 d . .
H33A H 1.2984 1.7548 -0.0745 0.093 Uiso 1 1 calc R U
C34' C 0.6554(12) 1.7592(12) 0.1138(7) 0.070(5) Uani 1 1 d . .
C34" C 0.6291(14) 2.2137(13) -0.1200(8) 0.075(6) Uani 1 1 d . .
C34 C 1.1810(18) 1.8137(13) -0.0628(7) 0.083(7) Uani 1 1 d . .
C35" C 0.6307(16) 2.1436(14) -0.1181(8) 0.092(7) Uani 1 1 d . .
H35C H 0.6298 2.1211 -0.0888 0.110 Uiso 1 1 calc R U
C35' C 0.6601(14) 1.7971(14) 0.0725(9) 0.089(7) Uani 1 1 d . .
H35B H 0.6782 1.8344 0.0744 0.107 Uiso 1 1 calc R U
C36' C 0.6373(11) 1.7788(10) 0.0281(7) 0.061(4) Uani 1 1 d . .
H36B H 0.6364 1.8066 0.0008 0.073 Uiso 1 1 calc R U
C36" C 0.6338(15) 2.1071(11) -0.1622(7) 0.078(6) Uani 1 1 d . .
H36C H 0.6296 2.0619 -0.1616 0.094 Uiso 1 1 calc R U
C36 C 1.1037(13) 1.7644(12) -0.1107(8) 0.083(7) Uani 1 1 d . .
H36A H 1.0529 1.7663 -0.1182 0.099 Uiso 1 1 calc R U
C37' C 0.6801(14) 1.7865(15) 0.1590(9) 0.107(9) Uani 1 1 d . .
H37D H 0.6919 1.8282 0.1513 0.160 Uiso 1 1 calc R U
H37E H 0.6361 1.8017 0.1824 0.160 Uiso 1 1 calc R U
H37F H 0.7280 1.7468 0.1720 0.160 Uiso 1 1 calc R U
C41' C 0.3362(9) 1.8853(9) -0.1575(6) 0.049(4) Uani 1 1 d . .
C41" C 0.9347(11) 1.9669(10) -0.3897(6) 0.054(4) Uani 1 1 d . .
C41 C 1.1726(11) 1.6592(10) -0.3774(6) 0.054(4) Uani 1 1 d . .
C42 C 1.1038(13) 1.6987(12) -0.4024(7) 0.076(6) Uani 1 1 d . .
H42A H 1.0550 1.6978 -0.3921 0.091 Uiso 1 1 calc R U
C42' C 0.3621(12) 1.9402(11) -0.1685(8) 0.075(6) Uani 1 1 d . .
H42B H 0.4178 1.9263 -0.1730 0.090 Uiso 1 1 calc R U
C42" C 0.9490(15) 2.0126(11) -0.4230(8) 0.080(6) Uani 1 1 d . .
H42C H 0.9050 2.0498 -0.4383 0.096 Uiso 1 1 calc R U
C43 C 1.1030(13) 1.7419(13) -0.4443(7) 0.081(6) Uani 1 1 d . .
H43A H 1.0542 1.7716 -0.4594 0.097 Uiso 1 1 calc R U
C44' C 0.2263(13) 2.0347(11) -0.1714(8) 0.077(6) Uani 1 1 d . .
C44 C 1.1766(17) 1.7376(15) -0.4612(8) 0.090(7) Uani 1 1 d . .
C45' C 0.2007(13) 1.9808(13) -0.1621(10) 0.092(7) Uani 1 1 d . .
H45B H 0.1446 1.9947 -0.1607 0.110 Uiso 1 1 calc R U
C46' C 0.2514(11) 1.9083(11) -0.1546(8) 0.069(5) Uani 1 1 d . .
H46B H 0.2303 1.8739 -0.1477 0.083 Uiso 1 1 calc R U
C47' C 0.1679(16) 2.1173(13) -0.1779(9) 0.093(7) Uani 1 1 d . U
H47D H 0.1990 2.1454 -0.1842 0.139 Uiso 1 1 calc R U
H47E H 0.1327 2.1223 -0.2045 0.139 Uiso 1 1 calc R U
H47F H 0.1353 2.1360 -0.1491 0.139 Uiso 1 1 calc R U
C51' C 0.4849(11) 1.5414(9) -0.2806(5) 0.051(4) Uani 1 1 d . .
C51 C 1.0875(13) 1.3492(8) -0.3391(6) 0.063(5) Uani 1 1 d . .
C51" C 0.6693(10) 1.8422(9) -0.4996(5) 0.045(4) Uani 1 1 d . .
C52" C 0.7182(11) 1.7677(10) -0.4969(7) 0.064(5) Uani 1 1 d . .
H52C H 0.7535 1.7499 -0.4711 0.077 Uiso 1 1 calc R U
C52' C 0.4146(12) 1.5339(13) -0.2866(7) 0.071(5) Uani 1 1 d . .
H52B H 0.3757 1.5465 -0.2618 0.086 Uiso 1 1 calc R U
C52 C 1.1453(13) 1.2930(12) -0.3665(7) 0.078(6) Uani 1 1 d . .
H52A H 1.1996 1.2858 -0.3662 0.093 Uiso 1 1 calc R U
C53" C 0.7173(14) 1.7181(12) -0.5309(9) 0.081(6) Uani 1 1 d . .
H53C H 0.7514 1.6674 -0.5280 0.097 Uiso 1 1 calc R U
C53 C 1.1232(14) 1.2461(12) -0.3948(8) 0.080(6) Uani 1 1 d . .
H53A H 1.1644 1.2065 -0.4112 0.096 Uiso 1 1 calc R U
C53' C 0.4014(16) 1.5073(13) -0.3297(10) 0.089(7) Uani 1 1 d . .
H53B H 0.3524 1.5032 -0.3331 0.107 Uiso 1 1 calc R U
C54" C 0.6651(13) 1.7440(13) -0.5698(8) 0.080(6) Uani 1 1 d . .
C54 C 1.0472(14) 1.2554(13) -0.3993(7) 0.075(6) Uani 1 1 d . .
C54' C 0.454(2) 1.4871(13) -0.3669(10) 0.097(8) Uani 1 1 d . .
C55" C 0.6160(15) 1.8213(13) -0.5732(7) 0.080(6) Uani 1 1 d . .
H55C H 0.5818 1.8401 -0.5994 0.096 Uiso 1 1 calc R U
C56" C 0.6182(12) 1.8702(10) -0.5375(6) 0.065(5) Uani 1 1 d . .
H56C H 0.5851 1.9213 -0.5395 0.078 Uiso 1 1 calc R U
C56' C 0.5412(14) 1.5209(14) -0.3175(7) 0.085(7) Uani 1 1 d . .
H56B H 0.5908 1.5244 -0.3154 0.101 Uiso 1 1 calc R U
C61' C 0.4770(10) 1.5927(9) -0.0884(5) 0.047(4) Uani 1 1 d . .
C61" C 0.6148(11) 2.0972(8) -0.3961(6) 0.050(4) Uani 1 1 d . .
C61 C 1.2636(10) 1.4508(8) -0.2326(5) 0.050(4) Uani 1 1 d . .
C62' C 0.4446(10) 1.5496(9) -0.1118(6) 0.049(4) Uani 1 1 d . .
H62B H 0.4550 1.5383 -0.1445 0.059 Uiso 1 1 calc R U
C62 C 1.3181(10) 1.4641(9) -0.2034(6) 0.049(4) Uani 1 1 d . .
H62A H 1.2986 1.5066 -0.1839 0.058 Uiso 1 1 calc R U
C62" C 0.5944(11) 2.1669(8) -0.3708(7) 0.061(5) Uani 1 1 d . .
H62C H 0.5936 2.1702 -0.3374 0.073 Uiso 1 1 calc R U
C63 C 1.3984(10) 1.4165(11) -0.2027(7) 0.066(5) Uani 1 1 d . .
H63A H 1.4328 1.4272 -0.1826 0.079 Uiso 1 1 calc R U
C63' C 0.3959(13) 1.5239(11) -0.0848(6) 0.066(5) Uani 1 1 d . .
H63B H 0.3705 1.4979 -0.1001 0.079 Uiso 1 1 calc R U
C64' C 0.3850(13) 1.5366(12) -0.0356(6) 0.073(6) Uani 1 1 d . .
H64B H 0.3582 1.5148 -0.0168 0.088 Uiso 1 1 calc R U
C64 C 1.4305(11) 1.3537(12) -0.2304(8) 0.076(6) Uani 1 1 d . .
H64A H 1.4863 1.3224 -0.2295 0.092 Uiso 1 1 calc R U
C65' C 0.4150(13) 1.5822(12) -0.0160(7) 0.072(5) Uani 1 1 d . .
H65B H 0.4019 1.5965 0.0160 0.086 Uiso 1 1 calc R U
C65 C 1.3803(11) 1.3363(11) -0.2599(7) 0.073(6) Uani 1 1 d . .
H65A H 1.4013 1.2922 -0.2778 0.088 Uiso 1 1 calc R U
C66' C 0.4629(10) 1.6079(9) -0.0403(5) 0.050(4) Uani 1 1 d . .
H66B H 0.4860 1.6355 -0.0245 0.060 Uiso 1 1 calc R U
C66 C 1.2966(11) 1.3865(10) -0.2625(6) 0.061(5) Uani 1 1 d . .
H66A H 1.2630 1.3772 -0.2839 0.074 Uiso 1 1 calc R U
C66" C 0.6136(11) 2.0958(10) -0.4451(7) 0.062(5) Uani 1 1 d . .
H66C H 0.6250 2.0508 -0.4609 0.075 Uiso 1 1 calc R U
C101 C 0.9986(8) 1.6357(7) -0.2449(5) 0.034(3) Uani 1 1 d . .
C102 C 0.9768(8) 1.6656(8) -0.2924(5) 0.034(3) Uani 1 1 d . .
C103 C 0.9434(8) 1.6343(7) -0.3245(4) 0.032(3) Uani 1 1 d . .
C104 C 0.9295(8) 1.5715(7) -0.3084(5) 0.036(3) Uani 1 1 d . .
C105 C 0.9461(8) 1.5445(7) -0.2625(5) 0.037(3) Uani 1 1 d . .
C106 C 0.9848(8) 1.5757(7) -0.2291(5) 0.034(3) Uani 1 1 d . .
C107 C 0.9492(8) 1.5770(7) -0.1820(5) 0.032(3) Uani 1 1 d . .
C108 C 0.9312(9) 1.6362(7) -0.1502(5) 0.036(3) Uani 1 1 d . .
C109 C 0.9470(9) 1.6997(8) -0.1664(5) 0.039(3) Uani 1 1 d . .
C110 C 0.9788(8) 1.7000(8) -0.2116(5) 0.037(3) Uani 1 1 d . .
C111 C 0.9484(8) 1.7679(7) -0.2393(4) 0.028(3) Uani 1 1 d . .
C112 C 0.9468(9) 1.7479(9) -0.2904(5) 0.042(3) Uani 1 1 d . .
C113 C 0.8770(8) 1.6805(8) -0.3543(4) 0.036(3) Uani 1 1 d . .
C114 C 0.8211(9) 1.6465(8) -0.3592(5) 0.043(4) Uani 1 1 d . .
C115 C 0.8522(9) 1.5792(7) -0.3301(5) 0.039(3) Uani 1 1 d . .
C116 C 0.7971(10) 1.5588(7) -0.3059(4) 0.038(3) Uani 1 1 d . .
C117 C 0.8178(8) 1.5292(7) -0.2553(5) 0.037(3) Uani 1 1 d . .
C118 C 0.8908(8) 1.5228(7) -0.2359(5) 0.038(3) Uani 1 1 d . .
C119 C 0.8904(8) 1.5434(7) -0.1855(5) 0.034(3) Uani 1 1 d . .
C120 C 0.8191(9) 1.5716(8) -0.1587(5) 0.039(3) Uani 1 1 d . .
C121 C 0.8021(10) 1.6327(8) -0.1262(5) 0.043(3) Uani 1 1 d . .
C122 C 0.8565(9) 1.6663(9) -0.1226(4) 0.040(3) Uani 1 1 d . .
C123 C 0.8261(9) 1.7461(8) -0.1198(4) 0.039(3) Uani 1 1 d . .
C124 C 0.8828(9) 1.7666(8) -0.1468(5) 0.038(3) Uani 1 1 d . .
C125 C 0.8508(9) 1.8325(8) -0.1740(5) 0.037(3) Uani 1 1 d . .
C126 C 0.8861(9) 1.8336(8) -0.2211(5) 0.038(3) Uani 1 1 d . .
C127 C 0.8204(9) 1.8785(7) -0.2530(5) 0.036(3) Uani 1 1 d . .
C128 C 0.8196(8) 1.8595(7) -0.2997(4) 0.029(3) Uani 1 1 d . .
C129 C 0.8842(9) 1.7919(8) -0.3190(5) 0.042(3) Uani 1 1 d . .
C130 C 0.8487(8) 1.7580(7) -0.3527(4) 0.032(3) Uani 1 1 d . .
C131 C 0.7343(8) 1.6930(8) -0.3600(4) 0.035(3) Uani 1 1 d . .
C132 C 0.6812(9) 1.6706(8) -0.3326(5) 0.039(3) Uani 1 1 d . .
C133 C 0.7099(8) 1.6069(7) -0.3053(5) 0.034(3) Uani 1 1 d . U
C134 C 0.6755(10) 1.6081(8) -0.2584(5) 0.041(3) Uani 1 1 d . .
C135 C 0.7417(8) 1.5609(7) -0.2278(5) 0.034(3) Uani 1 1 d . .
C136 C 0.7445(9) 1.5794(7) -0.1799(5) 0.036(3) Uani 1 1 d . .
C137 C 0.6798(8) 1.6464(7) -0.1583(5) 0.033(3) Uani 1 1 d . .
C138 C 0.7143(9) 1.6809(8) -0.1266(5) 0.037(3) Uani 1 1 d . .
C139 C 0.6833(9) 1.7591(8) -0.1240(4) 0.037(3) Uani 1 1 d . .
C140 C 0.7406(9) 1.7934(8) -0.1205(5) 0.038(3) Uani 1 1 d . .
C141 C 0.7114(9) 1.8588(8) -0.1495(5) 0.039(3) Uani 1 1 d . .
C142 C 0.7643(9) 1.8801(7) -0.1749(5) 0.038(3) Uani 1 1 d . .
C143 C 0.7449(9) 1.9071(7) -0.2243(5) 0.038(3) Uani 1 1 d . .
C144 C 0.6701(9) 1.9154(7) -0.2442(5) 0.038(3) Uani 1 1 d . .
C145 C 0.6681(8) 1.8964(8) -0.2937(5) 0.037(3) Uani 1 1 d . .
C146 C 0.7417(8) 1.8681(7) -0.3224(5) 0.035(3) Uani 1 1 d . .
C147 C 0.7608(9) 1.8046(8) -0.3550(4) 0.039(3) Uani 1 1 d . .
C148 C 0.7066(9) 1.7719(8) -0.3566(4) 0.036(3) Uani 1 1 d . .
C149 C 0.6142(9) 1.7403(9) -0.3135(5) 0.045(4) Uani 1 1 d . .
C150 C 0.5835(8) 1.7393(8) -0.2683(5) 0.034(3) Uani 1 1 d . .
C151 C 0.6156(8) 1.6708(7) -0.2392(5) 0.035(3) Uani 1 1 d . .
C152 C 0.6140(8) 1.6928(8) -0.1896(5) 0.037(3) Uani 1 1 d . .
C153 C 0.5839(8) 1.7729(7) -0.1865(5) 0.031(3) Uani 1 1 d . .
C154 C 0.6178(8) 1.8057(8) -0.1555(5) 0.039(3) Uani 1 1 d . .
C155 C 0.6354(9) 1.8669(8) -0.1702(5) 0.039(3) Uani 1 1 d . .
C156 C 0.6160(8) 1.8952(7) -0.2167(5) 0.034(3) Uani 1 1 d . .
C157 C 0.5790(8) 1.8623(8) -0.2513(5) 0.037(3) Uani 1 1 d . .
C158 C 0.6104(7) 1.8649(7) -0.2976(5) 0.034(3) Uani 1 1 d . .
C159 C 0.6296(8) 1.8018(8) -0.3287(5) 0.038(3) Uani 1 1 d . .
C160 C 0.5654(8) 1.8019(8) -0.2353(4) 0.034(3) Uani 1 1 d . .
C46" C 1.0011(14) 1.9134(15) -0.3688(11) 0.109(9) Uani 1 1 d . .
H46C H 0.9937 1.8804 -0.3475 0.131 Uiso 1 1 calc R U
C27' C 0.9861(18) 1.1674(14) -0.0772(11) 0.148(15) Uani 1 1 d . .
H27D H 1.0271 1.1546 -0.1023 0.222 Uiso 1 1 calc R U
H27E H 1.0097 1.1701 -0.0470 0.222 Uiso 1 1 calc R U
H27F H 0.9658 1.1298 -0.0755 0.222 Uiso 1 1 calc R U
C64" C 0.5734(19) 2.2287(12) -0.4484(10) 0.104(9) Uani 1 1 d . .
H64C H 0.5573 2.2731 -0.4655 0.125 Uiso 1 1 calc R U
C65" C 0.5957(16) 2.1595(14) -0.4722(9) 0.102(8) Uani 1 1 d . .
H65C H 0.5984 2.1568 -0.5057 0.122 Uiso 1 1 calc R U
C43' C 0.3097(15) 2.0128(11) -0.1729(9) 0.089(7) Uani 1 1 d . .
H43B H 0.3299 2.0485 -0.1770 0.107 Uiso 1 1 calc R U
C45" C 1.0828(15) 1.9056(15) -0.3782(12) 0.106(9) Uani 1 1 d . .
H45C H 1.1274 1.8694 -0.3627 0.127 Uiso 1 1 calc R U
C44" C 1.094(2) 1.956(2) -0.4126(11) 0.114(11) Uani 1 1 d . .
C56 C 1.0072(14) 1.3571(14) -0.3438(9) 0.095(8) Uani 1 1 d . .
H56A H 0.9657 1.3953 -0.3265 0.114 Uiso 1 1 calc R U
C23" C 0.282(2) 1.9675(19) -0.2973(9) 0.109(10) Uani 1 1 d . .
H23C H 0.2770 1.9252 -0.2862 0.131 Uiso 1 1 calc R U
C63" C 0.5763(15) 2.2278(12) -0.4000(9) 0.087(7) Uani 1 1 d . .
H63C H 0.5649 2.2731 -0.3847 0.105 Uiso 1 1 calc R U
C37" C 0.6207(16) 2.2505(15) -0.0715(8) 0.099(8) Uani 1 1 d . .
H37G H 0.6155 2.2186 -0.0469 0.148 Uiso 1 1 calc R U
H37H H 0.6683 2.2590 -0.0658 0.148 Uiso 1 1 calc R U
H37I H 0.5728 2.2975 -0.0709 0.148 Uiso 1 1 calc R U
C47 C 1.180(2) 1.783(2) -0.5011(10) 0.139(13) Uani 1 1 d . .
H47A H 1.2362 1.7732 -0.5081 0.208 Uiso 1 1 calc R U
H47B H 1.1568 1.7720 -0.5290 0.208 Uiso 1 1 calc R U
H47C H 1.1498 1.8353 -0.4928 0.208 Uiso 1 1 calc R U
C43" C 1.0274(16) 2.0040(17) -0.4335(9) 0.096(8) Uani 1 1 d . .
H43C H 1.0339 2.0345 -0.4572 0.115 Uiso 1 1 calc R U
C45 C 1.248(2) 1.6977(17) -0.4342(9) 0.111(9) Uani 1 1 d . .
H45A H 1.2963 1.7006 -0.4426 0.133 Uiso 1 1 calc R U
C46 C 1.2459(13) 1.6550(15) -0.3957(9) 0.101(9) Uani 1 1 d . .
H46A H 1.2947 1.6226 -0.3818 0.121 Uiso 1 1 calc R U
C35 C 1.1063(17) 1.8216(16) -0.0815(11) 0.120(11) Uani 1 1 d . .
H35A H 1.0586 1.8645 -0.0747 0.144 Uiso 1 1 calc R U
C57" C 0.6571(18) 1.6922(16) -0.6090(10) 0.116(10) Uani 1 1 d . .
H57G H 0.6177 1.7218 -0.6323 0.173 Uiso 1 1 calc R U
H57H H 0.7092 1.6650 -0.6248 0.173 Uiso 1 1 calc R U
H57I H 0.6392 1.6576 -0.5944 0.173 Uiso 1 1 calc R U
C55' C 0.5187(19) 1.494(2) -0.3591(10) 0.129(12) Uani 1 1 d . .
H55B H 0.5570 1.4791 -0.3843 0.154 Uiso 1 1 calc R U
C57 C 1.0194(18) 1.2047(19) -0.4292(11) 0.143(14) Uani 1 1 d . .
H57A H 0.9609 1.2232 -0.4267 0.215 Uiso 1 1 calc R U
H57B H 1.0354 1.2048 -0.4623 0.215 Uiso 1 1 calc R U
H57C H 1.0447 1.1545 -0.4171 0.215 Uiso 1 1 calc R U
C55 C 0.9862(16) 1.3120(17) -0.3722(10) 0.113(10) Uani 1 1 d . .
H55A H 0.9321 1.3189 -0.3735 0.136 Uiso 1 1 calc R U
C37 C 1.180(2) 1.875(2) -0.0303(11) 0.152(15) Uani 1 1 d . .
H37A H 1.1244 1.9080 -0.0216 0.228 Uiso 1 1 calc R U
H37B H 1.2102 1.8537 -0.0018 0.228 Uiso 1 1 calc R U
H37C H 1.2047 1.9031 -0.0470 0.228 Uiso 1 1 calc R U
C47" C 1.1806(18) 1.944(2) -0.4245(13) 0.149(14) Uani 1 1 d . .
H47G H 1.2181 1.9057 -0.4042 0.224 Uiso 1 1 calc R U
H47H H 1.1933 1.9291 -0.4577 0.224 Uiso 1 1 calc R U
H47I H 1.1855 1.9898 -0.4192 0.224 Uiso 1 1 calc R U
C27" C 0.1300(19) 2.038(2) -0.2939(12) 0.152(15) Uani 1 1 d . .
H27G H 0.0919 2.0880 -0.3016 0.228 Uiso 1 1 calc R U
H27H H 0.1192 2.0031 -0.3133 0.228 Uiso 1 1 calc R U
H27I H 0.1239 2.0285 -0.2604 0.228 Uiso 1 1 calc R U
C57' C 0.435(2) 1.457(2) -0.4145(11) 0.151(14) Uani 1 1 d . .
H57D H 0.3818 1.4573 -0.4118 0.227 Uiso 1 1 calc R U
H57E H 0.4352 1.4891 -0.4406 0.227 Uiso 1 1 calc R U
H57F H 0.4756 1.4073 -0.4205 0.227 Uiso 1 1 calc R U

loop_
_atom_site_aniso_label
_atom_site_aniso_U_11
_atom_site_aniso_U_22
_atom_site_aniso_U_33
_atom_site_aniso_U_23
_atom_site_aniso_U_13
_atom_site_aniso_U_12
Ir1 0.0313(3) 0.0344(3) 0.0396(3) 0.0020(2) 0.0005(2) -0.0124(2)
Ir2 0.0317(3) 0.0378(3) 0.0418(3) 0.0041(2) 0.0022(2) -0.0166(2)
Ir3 0.0416(3) 0.0357(3) 0.0394(3) 0.0014(2) -0.0022(2) -0.0149(2)
N1 0.026(6) 0.030(6) 0.045(7) -0.002(5) -0.006(5) -0.004(5)
N2 0.040(7) 0.023(5) 0.034(6) 0.004(4) -0.004(5) -0.013(5)
N3 0.025(6) 0.044(7) 0.043(6) 0.003(5) 0.003(5) -0.014(5)
N4 0.030(6) 0.034(6) 0.042(6) 0.004(5) 0.005(5) -0.002(5)
N5 0.042(7) 0.025(6) 0.043(7) -0.005(5) 0.007(5) -0.014(5)
N6 0.033(7) 0.048(7) 0.043(7) 0.008(5) -0.002(5) -0.016(6)
N7 0.063(8) 0.021(6) 0.033(6) 0.004(5) -0.011(6) -0.005(6)
N8 0.028(6) 0.034(6) 0.042(6) 0.012(5) -0.003(5) -0.012(5)
N9 0.037(7) 0.031(6) 0.042(6) 0.002(5) -0.008(5) -0.015(5)
N10 0.050(8) 0.026(6) 0.049(7) 0.004(5) -0.001(6) -0.007(5)
N11 0.038(7) 0.035(6) 0.036(6) 0.007(5) 0.000(5) -0.013(5)
N12 0.024(6) 0.030(6) 0.049(7) 0.009(5) 0.008(5) -0.005(5)
C1 0.036(8) 0.029(7) 0.039(7) -0.012(6) 0.014(6) -0.005(6)
C1' 0.053(9) 0.033(7) 0.041(8) -0.001(6) 0.018(7) -0.017(7)
C1" 0.041(8) 0.050(9) 0.028(7) 0.005(6) -0.004(6) -0.022(7)
C2" 0.059(11) 0.059(10) 0.045(9) 0.006(8) -0.014(8) -0.023(9)
C2 0.059(10) 0.026(7) 0.058(10) -0.017(7) -0.004(7) -0.020(7)
C2' 0.079(6) 0.078(6) 0.079(6) 0.0006(10) -0.0015(10) -0.034(3)
C3' 0.049(9) 0.030(7) 0.052(9) -0.009(6) 0.004(7) -0.017(7)
C3 0.050(10) 0.034(8) 0.057(10) 0.001(7) -0.008(7) -0.017(7)
C3" 0.035(8) 0.055(10) 0.063(10) -0.012(8) -0.002(7) -0.009(7)
C4" 0.042(9) 0.040(8) 0.054(9) 0.005(7) -0.020(7) -0.020(7)
C4 0.050(9) 0.022(6) 0.034(7) 0.012(5) -0.002(6) -0.009(6)
C4' 0.053(9) 0.025(7) 0.045(8) -0.006(6) 0.011(6) -0.027(7)
C5' 0.039(8) 0.031(7) 0.043(8) 0.005(6) 0.006(6) -0.015(6)
C5 0.047(9) 0.040(8) 0.044(8) 0.008(6) -0.006(6) -0.019(7)
C5" 0.053(10) 0.032(8) 0.041(8) 0.009(6) -0.010(7) -0.001(7)
C6 0.037(7) 0.017(6) 0.035(7) 0.008(5) -0.011(5) 0.000(5)
C6" 0.029(8) 0.026(7) 0.057(9) 0.002(6) 0.001(6) -0.004(6)
C6' 0.036(7) 0.031(7) 0.027(6) 0.002(5) 0.008(5) -0.012(6)
C7' 0.039(9) 0.060(10) 0.055(10) 0.009(8) 0.000(7) -0.017(8)
C7" 0.050(10) 0.065(11) 0.052(9) -0.028(8) 0.019(8) -0.025(9)
C7 0.068(11) 0.049(9) 0.038(8) 0.005(7) -0.010(7) -0.027(8)
C8 0.052(9) 0.034(8) 0.046(8) -0.004(6) -0.005(7) -0.018(7)
C8' 0.060(11) 0.059(10) 0.042(8) 0.004(7) 0.005(7) -0.029(9)
C8" 0.052(10) 0.043(9) 0.071(11) -0.025(8) 0.024(8) -0.021(8)
C9' 0.019(6) 0.041(8) 0.047(8) 0.006(6) -0.007(5) -0.018(6)
C9 0.024(7) 0.056(9) 0.030(7) 0.004(6) -0.002(5) -0.012(6)
C9" 0.068(11) 0.035(8) 0.030(7) 0.001(6) 0.008(7) -0.015(7)
C10 0.031(7) 0.046(8) 0.039(7) 0.002(6) -0.005(6) -0.017(6)
C10" 0.043(9) 0.047(9) 0.037(8) 0.007(6) 0.001(6) -0.022(7)
C10' 0.050(9) 0.034(7) 0.040(8) 0.010(6) -0.001(6) -0.020(7)
C11 0.027(7) 0.028(7) 0.057(9) 0.009(6) -0.005(6) -0.011(6)
C11" 0.045(9) 0.024(7) 0.062(9) 0.001(6) -0.012(7) -0.016(6)
C11' 0.050(10) 0.046(9) 0.051(9) 0.011(7) -0.010(7) -0.031(8)
C12 0.055(10) 0.067(11) 0.047(9) 0.010(8) -0.001(7) -0.034(9)
C12" 0.055(10) 0.053(10) 0.064(10) -0.020(8) 0.002(8) -0.029(8)
C12' 0.053(10) 0.061(10) 0.035(8) -0.004(7) -0.009(7) -0.022(8)
C13 0.062(11) 0.046(9) 0.061(10) 0.005(8) 0.018(8) -0.015(8)
C13" 0.059(11) 0.070(12) 0.059(10) -0.010(9) 0.012(8) -0.038(9)
C13' 0.063(12) 0.051(10) 0.053(10) -0.011(8) 0.007(8) -0.008(9)
C14 0.023(7) 0.068(10) 0.044(8) -0.017(7) 0.009(6) -0.019(7)
C14" 0.062(11) 0.039(8) 0.046(8) 0.006(7) -0.002(7) -0.028(8)
C14' 0.054(10) 0.057(10) 0.034(7) 0.000(7) 0.003(6) -0.034(8)
C15' 0.027(8) 0.049(9) 0.059(10) -0.002(7) 0.012(7) -0.008(7)
C15 0.038(8) 0.036(8) 0.050(8) 0.005(6) 0.009(6) -0.015(6)
C15" 0.044(9) 0.044(8) 0.048(9) 0.004(7) -0.007(7) -0.019(7)
C16' 0.035(8) 0.047(8) 0.046(8) 0.007(6) -0.008(6) -0.030(7)
C16" 0.068(11) 0.050(9) 0.038(8) 0.007(7) -0.009(7) -0.034(8)
C16 0.044(9) 0.041(8) 0.043(8) 0.010(6) 0.007(6) -0.015(7)
C17" 0.046(10) 0.078(12) 0.045(9) -0.010(8) 0.020(7) -0.030(9)
C17 0.071(12) 0.058(10) 0.040(8) 0.002(7) 0.012(8) -0.024(9)
C17' 0.048(10) 0.049(9) 0.057(10) 0.009(8) -0.011(7) -0.019(8)
C18 0.070(12) 0.042(9) 0.042(8) 0.003(7) -0.012(8) -0.020(8)
C18" 0.082(13) 0.062(11) 0.038(8) -0.014(8) 0.011(8) -0.036(10)
C18' 0.047(10) 0.068(12) 0.056(10) 0.002(8) 0.000(8) -0.023(9)
C19' 0.031(8) 0.044(8) 0.055(9) 0.014(7) -0.004(6) -0.024(7)
C19 0.058(10) 0.042(8) 0.037(8) -0.002(6) 0.010(7) -0.019(8)
C19" 0.054(9) 0.030(7) 0.033(7) 0.008(6) -0.007(6) -0.014(7)
C20" 0.042(9) 0.047(9) 0.047(8) -0.005(7) 0.001(6) -0.020(7)
C20 0.044(9) 0.030(7) 0.053(9) -0.003(6) -0.002(7) -0.002(6)
C20' 0.058(10) 0.061(10) 0.030(7) 0.003(7) -0.001(6) -0.037(8)
C21 0.054(10) 0.031(7) 0.034(7) 0.000(6) -0.007(6) -0.015(7)
C21' 0.043(9) 0.044(9) 0.052(9) 0.004(7) 0.010(7) -0.006(7)
C21" 0.037(9) 0.052(10) 0.058(10) -0.015(8) 0.006(7) -0.015(7)
C22' 0.057(11) 0.057(11) 0.067(11) 0.012(9) 0.008(9) -0.018(9)
C22 0.038(10) 0.106(16) 0.064(12) 0.051(11) 0.005(8) 0.011(10)
C22" 0.047(11) 0.097(16) 0.089(15) 0.012(12) -0.019(10) -0.031(11)
C23 0.061(13) 0.15(2) 0.064(13) 0.072(14) -0.001(10) -0.017(14)
C23' 0.069(14) 0.060(12) 0.088(14) 0.015(10) -0.001(11) -0.023(10)
C24 0.037(9) 0.063(11) 0.060(10) 0.019(8) -0.011(7) -0.015(8)
C24" 0.048(13) 0.11(2) 0.105(18) 0.015(15) -0.004(11) -0.042(13)
C24' 0.069(14) 0.071(13) 0.075(13) 0.014(11) -0.005(10) -0.019(11)
C25 0.079(16) 0.103(18) 0.070(13) 0.037(12) -0.012(11) -0.027(13)
C25' 0.031(10) 0.073(13) 0.114(18) -0.020(13) 0.019(10) 0.015(9)
C25" 0.038(12) 0.099(19) 0.15(2) -0.003(17) -0.006(13) -0.011(12)
C26' 0.077(14) 0.043(10) 0.104(15) 0.022(10) 0.006(11) -0.029(10)
C26 0.035(10) 0.087(14) 0.094(15) 0.036(12) 0.003(9) -0.015(10)
C26" 0.054(13) 0.092(17) 0.13(2) 0.014(14) 0.010(12) -0.028(12)
C27 0.015(6) 0.064(9) 0.038(7) 0.022(6) 0.000(5) -0.020(6)
C31' 0.051(10) 0.048(9) 0.054(9) -0.001(7) -0.004(7) -0.030(8)
C31" 0.048(9) 0.029(7) 0.039(8) -0.009(6) -0.003(6) -0.001(6)
C31 0.036(8) 0.048(9) 0.049(9) -0.007(7) -0.001(6) -0.016(7)
C32 0.047(10) 0.054(10) 0.106(15) -0.013(10) -0.005(9) -0.035(9)
C32" 0.073(13) 0.056(11) 0.084(13) 0.010(9) -0.019(10) -0.043(10)
C32' 0.071(13) 0.078(13) 0.049(10) 0.011(9) 0.001(8) -0.036(10)
C33" 0.105(18) 0.075(14) 0.098(17) -0.039(12) 0.020(13) -0.062(14)
C33' 0.083(15) 0.099(16) 0.071(13) -0.009(11) 0.021(11) -0.060(13)
C33 0.069(14) 0.066(13) 0.107(16) -0.020(12) -0.017(12) -0.038(11)
C34' 0.053(11) 0.073(13) 0.064(12) -0.016(10) -0.011(9) -0.008(10)
C34" 0.077(15) 0.085(15) 0.068(13) -0.017(11) 0.008(10) -0.040(12)
C34 0.14(2) 0.091(16) 0.064(12) -0.013(11) -0.005(13) -0.091(17)
C35" 0.11(2) 0.099(18) 0.075(14) -0.006(13) 0.001(13) -0.058(16)
C35' 0.076(16) 0.092(17) 0.107(18) -0.028(14) -0.009(13) -0.042(13)
C36' 0.054(11) 0.057(11) 0.076(12) 0.008(9) -0.005(9) -0.028(9)
C36" 0.13(2) 0.056(11) 0.065(12) -0.003(9) 0.002(12) -0.052(13)
C36 0.066(14) 0.086(15) 0.107(17) -0.049(13) 0.018(12) -0.044(12)
C37' 0.066(14) 0.13(2) 0.110(18) -0.067(17) -0.003(13) -0.030(14)
C41' 0.029(8) 0.042(9) 0.058(9) 0.004(7) 0.000(7) 0.003(7)
C41" 0.063(11) 0.056(10) 0.053(9) -0.008(8) 0.014(8) -0.035(9)
C41 0.057(11) 0.066(11) 0.041(8) 0.014(8) 0.001(7) -0.029(9)
C42 0.068(13) 0.094(15) 0.064(12) 0.029(11) 0.003(10) -0.034(12)
C42' 0.046(11) 0.067(13) 0.106(16) -0.015(11) 0.029(10) -0.020(9)
C42" 0.099(17) 0.060(12) 0.090(15) -0.002(10) 0.028(12) -0.045(12)
C43 0.062(13) 0.105(17) 0.057(11) 0.021(11) -0.008(9) -0.017(12)
C44' 0.051(12) 0.059(12) 0.103(16) 0.027(11) 0.001(10) -0.006(10)
C44 0.11(2) 0.116(19) 0.069(13) 0.035(13) -0.017(13) -0.072(17)
C45' 0.041(11) 0.073(15) 0.14(2) 0.008(14) -0.011(12) -0.008(11)
C46' 0.038(10) 0.067(12) 0.107(15) 0.017(11) -0.001(9) -0.027(9)
C47' 0.093(7) 0.091(7) 0.093(7) 0.000(2) -0.001(2) -0.039(3)
C51' 0.068(11) 0.045(9) 0.041(8) 0.005(7) -0.012(8) -0.027(8)
C51 0.082(14) 0.025(8) 0.058(10) -0.008(7) -0.006(9) -0.002(8)
C51" 0.050(9) 0.055(9) 0.038(8) -0.010(7) 0.005(7) -0.028(8)
C52" 0.047(10) 0.051(10) 0.075(12) -0.013(9) -0.001(8) -0.001(8)
C52' 0.053(12) 0.110(17) 0.071(12) 0.014(11) -0.008(9) -0.054(12)
C52 0.067(13) 0.096(16) 0.084(14) -0.039(12) 0.013(10) -0.049(12)
C53" 0.072(14) 0.063(13) 0.105(17) -0.011(12) 0.007(12) -0.027(11)
C53 0.078(15) 0.076(14) 0.089(15) -0.046(12) 0.009(11) -0.036(12)
C53' 0.092(18) 0.082(15) 0.12(2) 0.015(14) -0.044(16) -0.056(14)
C54" 0.065(13) 0.087(15) 0.069(13) -0.030(11) -0.005(10) -0.014(11)
C54 0.084(16) 0.097(16) 0.062(12) -0.016(11) -0.001(10) -0.055(13)
C54' 0.12(2) 0.074(15) 0.090(17) -0.024(13) -0.028(16) -0.033(15)
C55" 0.107(18) 0.093(16) 0.045(10) -0.010(10) -0.017(10) -0.048(14)
C56" 0.066(12) 0.052(10) 0.049(10) -0.011(8) -0.010(8) 0.001(9)
C56' 0.074(14) 0.13(2) 0.069(13) -0.028(13) 0.003(10) -0.066(14)
C61' 0.045(9) 0.056(9) 0.043(8) -0.018(7) 0.017(7) -0.026(8)
C61" 0.064(11) 0.037(8) 0.049(9) 0.019(7) -0.024(8) -0.023(8)
C61 0.056(10) 0.037(8) 0.040(8) 0.002(6) 0.012(7) -0.003(7)
C62' 0.045(9) 0.066(10) 0.054(9) 0.008(8) 0.008(7) -0.041(8)
C62 0.044(9) 0.048(9) 0.048(9) 0.001(7) -0.007(7) -0.015(7)
C62" 0.072(12) 0.023(7) 0.068(11) 0.015(7) 0.008(9) -0.003(7)
C63 0.032(9) 0.080(13) 0.079(13) -0.007(10) -0.015(8) -0.018(9)
C63' 0.080(14) 0.090(14) 0.053(10) 0.000(9) 0.009(9) -0.061(12)
C64' 0.094(16) 0.096(15) 0.055(11) -0.005(10) 0.029(10) -0.066(13)
C64 0.033(9) 0.079(14) 0.088(14) 0.018(11) -0.012(9) 0.004(9)
C65' 0.069(13) 0.086(14) 0.068(12) -0.012(10) 0.022(10) -0.041(11)
C65 0.041(10) 0.068(12) 0.077(13) -0.019(10) -0.002(9) 0.008(9)
C66' 0.045(9) 0.062(10) 0.047(9) 0.000(7) 0.006(7) -0.027(8)
C66 0.049(10) 0.073(12) 0.048(9) -0.023(8) 0.000(7) -0.013(9)
C66" 0.063(12) 0.048(10) 0.066(11) 0.023(8) -0.016(9) -0.014(9)
C101 0.023(7) 0.031(7) 0.036(7) 0.013(5) -0.001(5) -0.001(5)
C102 0.021(7) 0.042(8) 0.044(8) 0.002(6) 0.004(5) -0.017(6)
C103 0.034(7) 0.028(7) 0.028(6) 0.002(5) 0.007(5) -0.010(6)
C104 0.037(8) 0.024(6) 0.040(7) -0.004(5) 0.008(6) -0.008(6)
C105 0.032(7) 0.025(7) 0.044(8) -0.004(6) 0.014(6) -0.004(6)
C106 0.022(7) 0.028(7) 0.034(7) -0.002(5) -0.003(5) 0.005(5)
C107 0.029(7) 0.032(7) 0.036(7) 0.011(5) -0.002(5) -0.014(6)
C108 0.037(8) 0.034(7) 0.032(7) 0.003(6) -0.009(6) -0.011(6)
C109 0.046(9) 0.052(9) 0.033(7) 0.009(6) -0.022(6) -0.034(7)
C110 0.029(7) 0.051(8) 0.034(7) 0.004(6) -0.002(5) -0.021(6)
C111 0.029(7) 0.028(6) 0.033(6) 0.002(5) 0.000(5) -0.017(5)
C112 0.037(8) 0.064(10) 0.035(7) 0.008(7) -0.001(6) -0.032(7)
C113 0.031(7) 0.044(8) 0.027(6) -0.008(6) 0.010(5) -0.011(6)
C114 0.051(9) 0.038(8) 0.028(7) 0.014(6) 0.012(6) -0.007(7)
C115 0.037(8) 0.028(7) 0.038(7) -0.018(6) 0.003(6) 0.000(6)
C116 0.065(10) 0.017(6) 0.027(6) -0.007(5) 0.017(6) -0.014(6)
C117 0.036(8) 0.019(6) 0.055(8) -0.001(6) -0.004(6) -0.011(6)
C118 0.030(7) 0.032(7) 0.050(8) 0.005(6) 0.002(6) -0.011(6)
C119 0.031(7) 0.022(6) 0.042(7) 0.011(5) -0.002(6) -0.005(5)
C120 0.049(9) 0.037(8) 0.037(7) 0.010(6) -0.002(6) -0.024(7)
C121 0.052(9) 0.044(8) 0.036(7) 0.014(6) -0.003(6) -0.024(7)
C122 0.043(8) 0.057(9) 0.022(6) 0.005(6) -0.007(5) -0.023(7)
C123 0.043(8) 0.050(9) 0.024(6) 0.000(6) 0.001(6) -0.021(7)
C124 0.041(8) 0.049(8) 0.035(7) -0.014(6) 0.014(6) -0.031(7)
C125 0.044(8) 0.040(8) 0.034(7) -0.008(6) 0.002(6) -0.024(7)
C126 0.048(9) 0.044(8) 0.032(7) -0.004(6) 0.004(6) -0.028(7)
C127 0.040(8) 0.024(7) 0.052(8) -0.001(6) 0.003(6) -0.021(6)
C128 0.033(7) 0.026(6) 0.033(7) -0.002(5) -0.003(5) -0.019(5)
C129 0.045(9) 0.048(8) 0.050(8) 0.009(7) 0.003(7) -0.036(7)
C130 0.039(8) 0.024(6) 0.025(6) -0.004(5) 0.003(5) -0.006(6)
C131 0.032(7) 0.048(8) 0.024(6) 0.004(6) -0.009(5) -0.017(6)
C132 0.036(8) 0.050(8) 0.037(7) -0.011(6) -0.008(6) -0.023(7)
C133 0.034(3) 0.034(3) 0.034(3) -0.0006(10) -0.0014(10) -0.0151(15)
C134 0.052(9) 0.038(8) 0.047(8) 0.004(6) -0.005(7) -0.032(7)
C135 0.032(7) 0.036(7) 0.043(8) -0.004(6) 0.003(6) -0.023(6)
C136 0.039(8) 0.026(7) 0.048(8) 0.009(6) 0.007(6) -0.019(6)
C137 0.034(7) 0.024(6) 0.040(7) 0.006(5) 0.008(6) -0.010(5)
C138 0.042(8) 0.048(8) 0.035(7) -0.001(6) 0.003(6) -0.031(7)
C139 0.039(8) 0.046(8) 0.024(6) 0.000(6) 0.006(5) -0.014(6)
C140 0.041(8) 0.043(8) 0.031(7) -0.001(6) 0.005(6) -0.019(7)
C141 0.038(8) 0.031(7) 0.040(8) -0.009(6) 0.004(6) -0.007(6)
C142 0.044(8) 0.029(7) 0.043(8) -0.009(6) 0.000(6) -0.017(6)
C143 0.042(8) 0.027(7) 0.041(8) -0.004(6) 0.002(6) -0.012(6)
C144 0.043(8) 0.014(6) 0.052(8) 0.004(6) 0.006(6) -0.007(6)
C145 0.031(7) 0.037(7) 0.039(7) 0.009(6) -0.013(6) -0.012(6)
C146 0.029(7) 0.027(7) 0.044(8) 0.017(6) -0.006(6) -0.009(6)
C147 0.044(8) 0.040(8) 0.024(6) 0.011(6) -0.009(6) -0.008(6)
C148 0.043(8) 0.039(8) 0.029(7) 0.010(6) -0.002(6) -0.018(6)
C149 0.035(8) 0.062(10) 0.044(8) 0.004(7) -0.025(6) -0.025(7)
C150 0.020(6) 0.042(8) 0.036(7) -0.006(6) 0.005(5) -0.008(6)
C151 0.023(7) 0.039(8) 0.050(8) 0.004(6) 0.004(6) -0.020(6)
C152 0.029(7) 0.044(8) 0.042(8) 0.016(6) 0.000(6) -0.020(6)
C153 0.024(7) 0.028(7) 0.038(7) 0.000(5) 0.002(5) -0.009(5)
C154 0.032(7) 0.040(8) 0.037(7) -0.013(6) 0.020(6) -0.010(6)
C155 0.040(8) 0.037(8) 0.040(8) -0.021(6) 0.012(6) -0.016(6)
C156 0.029(7) 0.025(6) 0.037(7) -0.014(5) 0.004(5) 0.000(5)
C157 0.017(6) 0.042(8) 0.050(8) 0.007(6) 0.000(5) -0.010(6)
C158 0.014(6) 0.035(7) 0.041(7) 0.010(6) -0.007(5) 0.001(5)
C159 0.025(7) 0.046(8) 0.040(7) -0.003(6) -0.007(5) -0.012(6)
C160 0.029(7) 0.048(8) 0.029(6) 0.003(6) 0.000(5) -0.021(6)
C46" 0.051(14) 0.105(19) 0.18(3) 0.050(18) -0.019(15) -0.038(13)
C27' 0.12(2) 0.070(16) 0.14(2) 0.002(16) -0.031(19) 0.066(16)
C64" 0.16(3) 0.044(12) 0.11(2) 0.027(12) -0.034(18) -0.045(15)
C65" 0.095(18) 0.088(17) 0.085(16) 0.032(14) -0.012(13) -0.004(14)
C43' 0.094(18) 0.045(11) 0.104(17) 0.010(11) -0.011(13) -0.006(11)
C45" 0.062(15) 0.081(17) 0.16(3) -0.003(17) -0.023(15) -0.018(13)
C44" 0.10(2) 0.17(3) 0.12(2) -0.06(2) 0.042(18) -0.10(2)
C56 0.056(13) 0.097(17) 0.12(2) -0.040(15) 0.002(12) -0.022(12)
C23" 0.14(3) 0.14(3) 0.095(18) 0.022(17) -0.021(17) -0.11(2)
C63" 0.097(18) 0.058(13) 0.100(18) -0.002(12) 0.004(14) -0.026(12)
C37" 0.101(18) 0.13(2) 0.074(14) -0.060(14) 0.043(13) -0.054(16)
C47 0.15(3) 0.20(3) 0.11(2) 0.10(2) -0.06(2) -0.12(3)
C43" 0.065(15) 0.15(2) 0.107(18) 0.019(16) 0.001(13) -0.075(17)
C45 0.14(3) 0.14(2) 0.074(15) 0.016(15) 0.028(16) -0.08(2)
C46 0.043(11) 0.15(2) 0.119(18) 0.062(17) 0.008(11) -0.046(13)
C35 0.090(19) 0.13(2) 0.15(2) -0.10(2) 0.056(17) -0.058(17)
C57" 0.11(2) 0.11(2) 0.13(2) -0.052(18) -0.004(17) -0.048(17)
C55' 0.10(2) 0.22(4) 0.086(18) -0.05(2) 0.011(15) -0.08(2)
C57 0.10(2) 0.20(3) 0.17(3) -0.12(3) 0.041(19) -0.10(2)
C55 0.064(15) 0.14(2) 0.14(2) -0.05(2) -0.003(15) -0.047(16)
C37 0.19(4) 0.19(3) 0.13(2) -0.10(2) 0.03(2) -0.13(3)
C47" 0.10(2) 0.20(4) 0.20(3) -0.07(3) 0.05(2) -0.12(2)
C27" 0.10(2) 0.26(4) 0.14(3) -0.03(3) 0.041(19) -0.12(3)
C57' 0.14(3) 0.17(3) 0.13(2) -0.08(2) -0.02(2) -0.05(2)

loop_
_atom_type_symbol
_atom_type_description
_atom_type_scat_dispersion_real
_atom_type_scat_dispersion_imag
_atom_type_scat_source
C C 0.0033 0.0016 'International Tables Vol C Tables 4.2.6.8 and 6.1.1.4'
H H 0.0000 0.0000 'International Tables Vol C Tables 4.2.6.8 and 6.1.1.4'
N N 0.0061 0.0033 'International Tables Vol C Tables 4.2.6.8 and 6.1.1.4'
Ir Ir -1.4442 7.9887 'International Tables Vol C Tables 4.2.6.8 and 6.1.1.4'

loop_
_geom_angle_atom_site_label_1
_geom_angle_atom_site_label_2
_geom_angle_atom_site_label_3
_geom_angle
C61 Ir1 N4 92.2(5)
C61 Ir1 N2 90.5(5)
N4 Ir1 N2 177.2(4)
C61 Ir1 N3 91.5(6)
N4 Ir1 N3 90.8(5)
N2 Ir1 N3 89.8(4)
C61 Ir1 N1 88.3(6)
N4 Ir1 N1 89.2(5)
N2 Ir1 N1 90.2(4)
N3 Ir1 N1 179.9(5)
C61 Ir1 C106 162.8(6)
N4 Ir1 C106 90.7(4)
N2 Ir1 C106 86.5(4)
N3 Ir1 C106 105.3(4)
N1 Ir1 C106 74.8(4)
N5 Ir2 N8 89.3(5)
N5 Ir2 N6 91.0(5)
N8 Ir2 N6 179.5(5)
N5 Ir2 N7 177.9(5)
N8 Ir2 N7 90.6(5)
N6 Ir2 N7 89.0(5)
N5 Ir2 C61' 89.8(5)
N8 Ir2 C61' 88.5(6)
N6 Ir2 C61' 91.9(6)
N7 Ir2 C61' 92.3(5)
N5 Ir2 C137 85.4(4)
N8 Ir2 C137 73.1(4)
N6 Ir2 C137 106.5(4)
N7 Ir2 C137 92.6(5)
C61' Ir2 C137 161.0(6)
N5 Ir2 C152 91.6(4)
N8 Ir2 C152 104.8(4)
N6 Ir2 C152 74.8(4)
N7 Ir2 C152 86.4(5)
C61' Ir2 C152 166.7(6)
C137 Ir2 C152 32.2(4)
N12 Ir3 N11 90.8(5)
N12 Ir3 N10 177.8(4)
N11 Ir3 N10 89.1(5)
N12 Ir3 C61" 88.0(6)
N11 Ir3 C61" 88.7(5)
N10 Ir3 C61" 89.8(6)
N12 Ir3 N9 90.0(5)
N11 Ir3 N9 177.8(4)
N10 Ir3 N9 90.2(5)
C61" Ir3 N9 93.4(5)
N12 Ir3 C146 76.3(4)
N11 Ir3 C146 84.6(4)
N10 Ir3 C146 105.9(4)
C61" Ir3 C146 162.7(6)
N9 Ir3 C146 93.6(4)
C1 N1 C4 106.7(11)
C1 N1 Ir1 127.5(9)
C4 N1 Ir1 125.8(9)
C6 N2 C9 107.5(11)
C6 N2 Ir1 127.0(9)
C9 N2 Ir1 125.4(8)
C11 N3 C14 104.6(11)
C11 N3 Ir1 128.6(9)
C14 N3 Ir1 126.6(10)
C16 N4 C19 105.4(12)
C16 N4 Ir1 127.4(10)
C19 N4 Ir1 127.2(9)
C1' N5 C4' 108.8(11)
C1' N5 Ir2 125.5(9)
C4' N5 Ir2 125.6(9)
C16' N6 C19' 107.4(11)
C16' N6 Ir2 127.3(9)
C19' N6 Ir2 124.8(10)
C14' N7 C11' 109.1(12)
C14' N7 Ir2 125.8(9)
C11' N7 Ir2 125.1(10)
C9' N8 C6' 107.6(11)
C9' N8 Ir2 126.2(9)
C6' N8 Ir2 126.1(9)
C4" N9 C1" 108.1(11)
C4" N9 Ir3 126.3(9)
C1" N9 Ir3 125.5(9)
C9" N10 C6" 106.5(13)
C9" N10 Ir3 127.4(11)
C6" N10 Ir3 125.8(10)
C11" N11 C14" 106.2(12)
C11" N11 Ir3 126.9(9)
C14" N11 Ir3 126.9(9)
C19" N12 C16" 104.7(12)
C19" N12 Ir3 128.4(10)
C16" N12 Ir3 126.8(10)
N1 C1 C20 125.5(13)
N1 C1 C2 109.5(12)
C20 C1 C2 124.9(13)
N5 C1' C2' 110.8(14)
N5 C1' C20' 128.5(12)
C2' C1' C20' 120.7(14)
N9 C1" C20" 126.0(12)
N9 C1" C2" 108.0(12)
C20" C1" C2" 125.8(13)
C3" C2" C1" 106.4(15)
C3 C2 C1 107.3(12)
C1' C2' C3' 107.6(14)
C2' C3' C4' 104.8(13)
C2 C3 C4 108.8(14)
C2" C3" C4" 109.8(16)
N9 C4" C5" 126.4(13)
N9 C4" C3" 107.6(14)
C5" C4" C3" 125.7(15)
N1 C4 C5 124.3(12)
N1 C4 C3 107.6(12)
C5 C4 C3 128.0(13)
N5 C4' C5' 128.2(12)
N5 C4' C3' 107.9(12)
C5' C4' C3' 123.9(13)
C6' C5' C4' 122.5(13)
C6' C5' C21' 121.3(14)
C4' C5' C21' 116.2(13)
C4 C5 C6 127.1(13)
C4 C5 C21 115.9(12)
C6 C5 C21 116.8(12)
C4" C5" C6" 125.8(16)
C4" C5" C21" 116.5(14)
C6" C5" C21" 117.6(13)
N2 C6 C5 125.5(12)
N2 C6 C7 110.0(12)
C5 C6 C7 124.4(13)
C5" C6" N10 125.3(14)
C5" C6" C7" 126.0(15)
N10 C6" C7" 108.6(13)
C5' C6' N8 127.9(13)
C5' C6' C7' 124.2(13)
N8 C6' C7' 107.6(12)
C8' C7' C6' 107.1(14)
C8" C7" C6" 106.2(14)
C8 C7 C6 107.8(13)
C7 C8 C9 105.4(13)
C7' C8' C9' 106.6(15)
C7" C8" C9" 110.3(14)
N8 C9' C10' 125.1(12)
N8 C9' C8' 110.9(12)
C10' C9' C8' 124.0(13)
N2 C9 C10 127.4(12)
N2 C9 C8 109.2(12)
C10 C9 C8 123.3(13)
N10 C9" C10" 126.5(14)
N10 C9" C8" 107.9(15)
C10" C9" C8" 125.5(14)
C9 C10 C11 123.8(12)
C9 C10 C31 117.6(12)
C11 C10 C31 118.5(13)
C11" C10" C9" 123.5(13)
C11" C10" C31" 118.5(13)
C9" C10" C31" 117.8(13)
C11' C10' C9' 125.7(14)
C11' C10' C31' 117.7(13)
C9' C10' C31' 116.6(13)
N3 C11 C12 113.8(13)
N3 C11 C10 124.7(12)
C12 C11 C10 121.2(13)
C10" C11" N11 126.4(13)
C10" C11" C12" 124.9(14)
N11 C11" C12" 108.7(13)
C10' C11' N7 126.9(14)
C10' C11' C12' 126.3(14)
N7 C11' C12' 106.8(13)
C13 C12 C11 106.0(15)
C13" C12" C11" 107.8(15)
C13' C12' C11' 105.8(14)
C12 C13 C14 106.7(14)
C12" C13" C14" 107.8(16)
C12' C13' C14' 110.1(16)
C15 C14 N3 123.3(14)
C15 C14 C13 128.0(15)
N3 C14 C13 108.7(12)
C15" C14" N11 125.7(14)
C15" C14" C13" 124.9(16)
N11 C14" C13" 109.4(13)
N7 C14' C15' 128.1(14)
N7 C14' C13' 108.2(13)
C15' C14' C13' 123.6(16)
C14' C15' C16' 125.4(14)
C14' C15' C41' 118.1(14)
C16' C15' C41' 116.2(14)
C14 C15 C16 127.6(13)
C14 C15 C41 115.7(14)
C16 C15 C41 116.5(13)
C14" C15" C16" 123.5(15)
C14" C15" C41" 118.8(14)
C16" C15" C41" 117.6(14)
N6 C16' C15' 124.0(13)
N6 C16' C17' 109.7(13)
C15' C16' C17' 126.3(14)
N12 C16" C15" 126.2(15)
N12 C16" C17" 110.6(13)
C15" C16" C17" 123.1(16)
N4 C16 C15 124.0(13)
N4 C16 C17 110.5(14)
C15 C16 C17 124.6(13)
C18" C17" C16" 107.0(15)
C18 C17 C16 105.1(14)
C18' C17' C16' 106.1(15)
C17 C18 C19 109.7(14)
C17" C18" C19" 107.1(13)
C17' C18' C19' 109.0(15)
C20' C19' N6 127.6(13)
C20' C19' C18' 124.4(14)
N6 C19' C18' 107.7(13)
C18 C19 N4 109.2(13)
C18 C19 C20 126.4(15)
N4 C19 C20 124.4(13)
C20" C19" N12 126.0(14)
C20" C19" C18" 123.5(13)
N12 C19" C18" 110.5(13)
C19" C20" C1" 123.9(13)
C19" C20" C51" 121.2(13)
C1" C20" C51" 114.8(13)
C19 C20 C1 126.0(14)
C19 C20 C51 118.5(14)
C1 C20 C51 115.1(15)
C19' C20' C1' 122.5(13)
C19' C20' C51' 119.2(14)
C1' C20' C51' 118.2(14)
C22 C21 C26 117.2(15)
C22 C21 C5 121.7(14)
C26 C21 C5 121.1(15)
C26' C21' C22' 118.3(16)
C26' C21' C5' 122.2(15)
C22' C21' C5' 118.3(14)
C26" C21" C22" 115.6(18)
C26" C21" C5" 124.2(17)
C22" C21" C5" 120.2(15)
C23' C22' C21' 121.4(17)
C21 C22 C23 122.1(16)
C21" C22" C23" 122(2)
C24 C23 C22 118.4(19)
C22' C23' C24' 123(2)
C25 C24 C23 117.8(18)
C25 C24 C27 120.0(15)
C23 C24 C27 121.8(16)
C23" C24" C25" 118(2)
C23" C24" C27" 125(3)
C25" C24" C27" 117(3)
C23' C24' C25' 114.1(18)
C23' C24' C27' 121(2)
C25' C24' C27' 125(2)
C26 C25 C24 124(2)
C26' C25' C24' 122.8(18)
C26" C25" C24" 123(2)
C21' C26' C25' 119.6(18)
C25 C26 C21 120.7(19)
C25" C26" C21" 121(2)
C32' C31' C36' 115.9(16)
C32' C31' C10' 121.4(14)
C36' C31' C10' 122.7(15)
C32" C31" C36" 115.5(15)
C32" C31" C10" 121.2(15)
C36" C31" C10" 123.1(14)
C36 C31 C32 117.5(16)
C36 C31 C10 121.9(15)
C32 C31 C10 120.6(14)
C33 C32 C31 119.2(18)
C33" C32" C31" 121.3(19)
C31' C32' C33' 123.7(19)
C34" C33" C32" 123.5(19)
C34' C33' C32' 120(2)
C34 C33 C32 125(2)
C33' C34' C35' 120.1(19)
C33' C34' C37' 126(2)
C35' C34' C37' 113(2)
C33" C34" C35" 118.9(19)
C33" C34" C37" 127(2)
C35" C34" C37" 114(2)
C33 C34 C35 114.7(17)
C33 C34 C37 127(2)
C35 C34 C37 118(3)
C34" C35" C36" 118(2)
C34' C35' C36' 120(2)
C31' C36' C35' 120.3(19)
C31" C36" C35" 122.7(18)
C31 C36 C35 123(2)
C42' C41' C46' 116.4(15)
C42' C41' C15' 121.8(15)
C46' C41' C15' 121.7(16)
C46" C41" C42" 117(2)
C46" C41" C15" 124.3(17)
C42" C41" C15" 118.8(18)
C42 C41 C46 118.0(17)
C42 C41 C15 120.7(16)
C46 C41 C15 120.9(17)
C41 C42 C43 122.8(19)
C43' C42' C41' 122.6(19)
C41" C42" C43" 121(2)
C44 C43 C42 117.7(19)
C45' C44' C43' 116.8(19)
C45' C44' C47' 124(2)
C43' C44' C47' 120(2)
C43 C44 C45 119(2)
C43 C44 C47 121(2)
C45 C44 C47 119(2)
C46' C45' C44' 124(2)
C45' C46' C41' 119.2(18)
C56' C51' C52' 118.7(16)
C56' C51' C20' 120.4(16)
C52' C51' C20' 120.9(16)
C52 C51 C56 115.0(18)
C52 C51 C20 121.7(19)
C56 C51 C20 123.2(16)
C52" C51" C56" 120.2(15)
C52" C51" C20" 120.3(15)
C56" C51" C20" 119.2(15)
C51" C52" C53" 122.2(19)
C51' C52' C53' 119(2)
C51 C52 C53 121(2)
C52" C53" C54" 120(2)
C54 C53 C52 123(2)
C54' C53' C52' 125(2)
C53" C54" C55" 118.2(18)
C53" C54" C57" 124(2)
C55" C54" C57" 118(2)
C53 C54 C55 118.0(19)
C53 C54 C57 126(2)
C55 C54 C57 116(2)
C55' C54' C53' 114(2)
C55' C54' C57' 125(3)
C53' C54' C57' 122(3)
C54" C55" C56" 120.4(18)
C51" C56" C55" 119.3(17)
C51' C56' C55' 115(2)
C66' C61' C62' 120.7(14)
C66' C61' Ir2 120.6(11)
C62' C61' Ir2 118.7(10)
C66" C61" C62" 120.1(14)
C66" C61" Ir3 121.0(12)
C62" C61" Ir3 118.8(11)
C62 C61 C66 117.1(15)
C62 C61 Ir1 122.5(11)
C66 C61 Ir1 120.3(13)
C61' C62' C63' 118.0(15)
C63 C62 C61 121.4(16)
C63" C62" C61" 114.8(17)
C62 C63 C64 122.0(17)
C64' C63' C62' 120.9(17)
C65' C64' C63' 117.3(16)
C63 C64 C65 119.9(16)
C64' C65' C66' 123.8(18)
C64 C65 C66 119.1(17)
C65' C66' C61' 118.8(16)
C65 C66 C61 120.3(16)
C61" C66" C65" 122(2)
C106 C101 C102 121.6(12)
C106 C101 C110 118.4(11)
C102 C101 C110 107.2(11)
C103 C102 C101 121.1(12)
C103 C102 C112 119.5(12)
C101 C102 C112 109.4(12)
C102 C103 C113 120.8(12)
C102 C103 C104 117.4(12)
C113 C103 C104 108.9(12)
C105 C104 C103 122.4(12)
C105 C104 C115 118.2(12)
C103 C104 C115 106.8(12)
C104 C105 C118 121.5(13)
C104 C105 C106 120.0(12)
C118 C105 C106 108.9(12)
C101 C106 C107 120.6(12)
C101 C106 C105 117.3(12)
C107 C106 C105 107.2(12)
C101 C106 Ir1 76.7(8)
C107 C106 Ir1 116.8(9)
C105 C106 Ir1 116.2(8)
C108 C107 C106 121.8(12)
C108 C107 C119 118.3(12)
C106 C107 C119 108.9(11)
C107 C108 C122 121.4(12)
C107 C108 C109 118.0(12)
C122 C108 C109 107.2(12)
C110 C109 C124 120.2(13)
C110 C109 C108 120.8(13)
C124 C109 C108 107.4(12)
C109 C110 C111 120.0(13)
C109 C110 C101 120.4(12)
C111 C110 C101 108.7(11)
C126 C111 C110 120.9(11)
C126 C111 C112 119.1(12)
C110 C111 C112 108.1(11)
C129 C112 C111 120.5(14)
C129 C112 C102 119.8(13)
C111 C112 C102 106.6(11)
C130 C113 C103 119.8(12)
C130 C113 C114 121.1(12)
C103 C113 C114 109.1(12)
C131 C114 C113 119.7(13)
C131 C114 C115 119.4(12)
C113 C114 C115 107.2(13)
C116 C115 C114 119.2(13)
C116 C115 C104 122.4(13)
C114 C115 C104 107.9(13)
C115 C116 C133 121.2(12)
C115 C116 C117 117.6(13)
C133 C116 C117 106.2(11)
C118 C117 C135 121.4(12)
C118 C117 C116 118.7(12)
C135 C117 C116 106.2(11)
C117 C118 C105 121.6(13)
C117 C118 C119 118.2(12)
C105 C118 C119 108.6(12)
C120 C119 C118 120.8(12)
C120 C119 C107 120.6(12)
C118 C119 C107 106.3(11)
C119 C120 C136 119.8(13)
C119 C120 C121 119.9(13)
C136 C120 C121 109.1(13)
C122 C121 C120 120.8(13)
C122 C121 C138 118.5(13)
C120 C121 C138 108.4(12)
C121 C122 C123 120.6(13)
C121 C122 C108 119.0(13)
C123 C122 C108 109.3(12)
C140 C123 C122 121.1(13)
C140 C123 C124 119.9(13)
C122 C123 C124 107.5(12)
C125 C124 C109 120.4(12)
C125 C124 C123 118.4(13)
C109 C124 C123 108.5(12)
C124 C125 C142 121.7(12)
C124 C125 C126 119.4(12)
C142 C125 C126 108.7(12)
C111 C126 C125 118.9(12)
C111 C126 C127 118.2(12)
C125 C126 C127 108.4(13)
C128 C127 C126 122.1(12)
C128 C127 C143 119.8(12)
C126 C127 C143 106.9(12)
C127 C128 C129 120.0(12)
C127 C128 C146 120.8(12)
C129 C128 C146 107.3(11)
C112 C129 C128 120.0(13)
C112 C129 C130 120.2(13)
C128 C129 C130 108.6(12)
C113 C130 C129 119.8(12)
C113 C130 C147 118.7(12)
C129 C130 C147 108.9(11)
C148 C131 C132 110.1(12)
C148 C131 C114 118.2(12)
C132 C131 C114 118.6(12)
C133 C132 C131 122.5(13)
C133 C132 C149 119.9(13)
C131 C132 C149 106.2(13)
C132 C133 C134 119.9(13)
C132 C133 C116 118.9(12)
C134 C133 C116 110.3(12)
C151 C134 C133 122.2(13)
C151 C134 C135 118.5(13)
C133 C134 C135 107.3(13)
C136 C135 C117 118.1(12)
C136 C135 C134 121.2(12)
C117 C135 C134 109.9(12)
C135 C136 C120 121.5(12)
C135 C136 C137 121.1(13)
C120 C136 C137 106.2(12)
C138 C137 C152 119.3(12)
C138 C137 C136 110.0(12)
C152 C137 C136 116.7(12)
C138 C137 Ir2 117.6(9)
C152 C137 Ir2 74.6(7)
C136 C137 Ir2 114.9(8)
C139 C138 C137 120.7(13)
C139 C138 C121 121.9(12)
C137 C138 C121 106.3(12)
C138 C139 C154 120.1(13)
C138 C139 C140 119.1(13)
C154 C139 C140 107.4(12)
C141 C140 C123 119.3(12)
C141 C140 C139 108.5(12)
C123 C140 C139 118.8(13)
C142 C141 C140 121.7(13)
C142 C141 C155 120.7(13)
C140 C141 C155 107.5(13)
C141 C142 C125 118.9(13)
C141 C142 C143 119.4(13)
C125 C142 C143 107.1(12)
C144 C143 C127 121.3(12)
C144 C143 C142 119.5(12)
C127 C143 C142 108.7(12)
C143 C144 C156 119.6(13)
C143 C144 C145 119.5(12)
C156 C144 C145 109.5(12)
C144 C145 C158 107.8(12)
C144 C145 C146 120.0(12)
C158 C145 C146 120.6(12)
C145 C146 C147 120.5(12)
C145 C146 C128 118.6(12)
C147 C146 C128 108.0(11)
C145 C146 Ir3 75.1(7)
C147 C146 Ir3 116.5(8)
C128 C146 Ir3 115.1(8)
C148 C147 C146 118.3(12)
C148 C147 C130 120.2(13)
C146 C147 C130 107.3(11)
C147 C148 C131 121.9(13)
C147 C148 C159 121.8(12)
C131 C148 C159 107.5(11)
C150 C149 C159 120.6(13)
C150 C149 C132 118.4(13)
C159 C149 C132 108.3(13)
C149 C150 C160 120.1(13)
C149 C150 C151 121.1(12)
C160 C150 C151 107.0(11)
C134 C151 C152 123.2(13)
C134 C151 C150 118.5(12)
C152 C151 C150 107.6(11)
C151 C152 C153 109.5(11)
C151 C152 C137 119.2(12)
C153 C152 C137 118.8(12)
C151 C152 Ir2 115.6(9)
C153 C152 Ir2 116.6(9)
C137 C152 Ir2 73.2(7)
C154 C153 C152 121.2(12)
C154 C153 C160 118.5(12)
C152 C153 C160 107.3(11)
C153 C154 C155 121.7(13)
C153 C154 C139 119.7(13)
C155 C154 C139 107.0(13)
C156 C155 C154 119.3(12)
C156 C155 C141 119.5(13)
C154 C155 C141 109.6(13)
C155 C156 C144 121.2(13)
C155 C156 C157 121.2(12)
C144 C156 C157 106.0(11)
C160 C157 C158 122.7(13)
C160 C157 C156 116.8(12)
C158 C157 C156 108.3(12)
C157 C158 C159 117.6(13)
C157 C158 C145 108.4(12)
C159 C158 C145 119.0(12)
C149 C159 C158 120.5(13)
C149 C159 C148 107.8(12)
C158 C159 C148 119.6(12)
C157 C160 C153 122.5(12)
C157 C160 C150 118.4(11)
C153 C160 C150 108.5(11)
C41" C46" C45" 122(2)
C63" C64" C65" 117(2)
C66" C65" C64" 119(2)
C42' C43' C44' 121(2)
C46" C45" C44" 118(3)
C43" C44" C45" 117(2)
C43" C44" C47" 126(3)
C45" C44" C47" 118(3)
C55 C56 C51 124(2)
C24" C23" C22" 121(2)
C64" C63" C62" 127(2)
C44" C43" C42" 125(3)
C46 C45 C44 121(2)
C45 C46 C41 121(2)
C34 C35 C36 120(2)
C54' C55' C56' 129(3)
C56 C55 C54 119(2)

loop_
_geom_bond_atom_site_label_1
_geom_bond_atom_site_label_2
_geom_bond_distance
Ir1 C61 2.026(16)
Ir1 N4 2.034(11)
Ir1 N2 2.043(10)
Ir1 N3 2.050(12)
Ir1 N1 2.057(11)
Ir1 C106 2.587(13)
Ir2 N5 2.035(10)
Ir2 N8 2.044(11)
Ir2 N6 2.048(12)
Ir2 N7 2.055(11)
Ir2 C61' 2.083(15)
Ir2 C137 2.609(13)
Ir2 C152 2.627(12)
Ir3 N12 1.986(11)
Ir3 N11 2.005(12)
Ir3 N10 2.026(12)
Ir3 C61" 2.047(14)
Ir3 N9 2.052(11)
Ir3 C146 2.609(12)
N1 C1 1.345(17)
N1 C4 1.394(17)
N2 C6 1.345(16)
N2 C9 1.376(18)
N3 C11 1.348(18)
N3 C14 1.422(19)
N4 C16 1.373(17)
N4 C19 1.396(19)
N5 C1' 1.335(19)
N5 C4' 1.336(18)
N6 C16' 1.387(19)
N6 C19' 1.389(19)
N7 C14' 1.34(2)
N7 C11' 1.367(18)
N8 C9' 1.349(17)
N8 C6' 1.364(17)
N9 C4" 1.354(19)
N9 C1" 1.384(17)
N10 C9" 1.358(19)
N10 C6" 1.41(2)
N11 C11" 1.385(18)
N11 C14" 1.41(2)
N12 C19" 1.380(18)
N12 C16" 1.40(2)
C1 C20 1.40(2)
C1 C2 1.42(2)
C1' C2' 1.376(10)
C1' C20' 1.44(2)
C1" C20" 1.42(2)
C1" C2" 1.44(2)
C2" C3" 1.33(2)
C2 C3 1.32(2)
C2' C3' 1.378(10)
C3' C4' 1.467(18)
C3 C4 1.41(2)
C3" C4" 1.42(2)
C4" C5" 1.38(2)
C4 C5 1.40(2)
C4' C5' 1.42(2)
C5' C6' 1.345(19)
C5' C21' 1.50(2)
C5 C6 1.40(2)
C5 C21 1.53(2)
C5" C6" 1.38(2)
C5" C21" 1.50(2)
C6 C7 1.433(19)
C6" C7" 1.45(2)
C6' C7' 1.49(2)
C7' C8' 1.34(2)
C7" C8" 1.31(2)
C7 C8 1.37(2)
C8 C9 1.461(19)
C8' C9' 1.45(2)
C8" C9" 1.44(2)
C9' C10' 1.44(2)
C9 C10 1.42(2)
C9" C10" 1.38(2)
C10 C11 1.43(2)
C10 C31 1.49(2)
C10" C11" 1.38(2)
C10" C31" 1.48(2)
C10' C11' 1.36(2)
C10' C31' 1.52(2)
C11 C12 1.42(2)
C11" C12" 1.46(2)
C11' C12' 1.47(2)
C12 C13 1.38(2)
C12" C13" 1.35(2)
C12' C13' 1.31(2)
C13 C14 1.46(2)
C13" C14" 1.43(2)
C13' C14' 1.41(2)
C14 C15 1.39(2)
C14" C15" 1.39(2)
C14' C15' 1.38(2)
C15' C16' 1.39(2)
C15' C41' 1.51(2)
C15 C16 1.44(2)
C15 C41 1.52(2)
C15" C16" 1.41(2)
C15" C41" 1.46(2)
C16' C17' 1.44(2)
C16" C17" 1.43(2)
C16 C17 1.44(2)
C17" C18" 1.36(2)
C17 C18 1.36(2)
C17' C18' 1.37(2)
C18 C19 1.39(2)
C18" C19" 1.45(2)
C18' C19' 1.44(2)
C19' C20' 1.38(2)
C19 C20 1.39(2)
C19" C20" 1.38(2)
C20" C51" 1.53(2)
C20 C51 1.46(2)
C20' C51' 1.50(2)
C21 C22 1.36(2)
C21 C26 1.39(2)
C21' C26' 1.33(2)
C21' C22' 1.42(2)
C21" C26" 1.39(3)
C21" C22" 1.41(3)
C22' C23' 1.35(3)
C22 C23 1.41(3)
C22" C23" 1.45(3)
C23 C24 1.38(2)
C23' C24' 1.37(3)
C24 C25 1.37(3)
C24 C27 1.58(2)
C24" C23" 1.29(4)
C24" C25" 1.41(4)
C24" C27" 1.51(3)
C24' C25' 1.44(3)
C24' C27' 1.50(3)
C25 C26 1.32(3)
C25' C26' 1.41(3)
C25" C26" 1.39(3)
C31' C32' 1.37(2)
C31' C36' 1.39(2)
C31" C32" 1.37(2)
C31" C36" 1.39(2)
C31 C36 1.30(2)
C31 C32 1.41(2)
C32 C33 1.35(2)
C32" C33" 1.36(3)
C32' C33' 1.38(3)
C33" C34" 1.33(3)
C33' C34' 1.30(3)
C33 C34 1.34(3)
C34' C35' 1.39(3)
C34' C37' 1.52(3)
C34" C35" 1.38(3)
C34" C37" 1.51(3)
C34 C35 1.40(3)
C34 C37 1.51(3)
C35" C36" 1.41(3)
C35' C36' 1.40(3)
C36 C35 1.41(3)
C41' C42' 1.39(3)
C41' C46' 1.40(2)
C41" C46" 1.35(3)
C41" C42" 1.39(2)
C41 C42 1.35(3)
C41 C46 1.38(2)
C42 C43 1.44(3)
C42' C43' 1.35(3)
C42" C43" 1.38(3)
C43 C44 1.37(3)
C44' C45' 1.36(3)
C44' C43' 1.38(3)
C44' C47' 1.53(3)
C44 C45 1.41(4)
C44 C47 1.45(3)
C45' C46' 1.35(3)
C51' C56' 1.36(3)
C51' C52' 1.36(2)
C51 C52 1.37(3)
C51 C56 1.40(3)
C51" C52" 1.36(2)
C51" C56" 1.36(2)
C52" C53" 1.37(3)
C52' C53' 1.37(3)
C52 C53 1.40(2)
C53" C54" 1.39(3)
C53 C54 1.31(3)
C53' C54' 1.33(4)
C54" C55" 1.40(3)
C54" C57" 1.55(3)
C54 C55 1.40(3)
C54 C57 1.55(3)
C54' C55' 1.26(4)
C54' C57' 1.55(3)
C55" C56" 1.40(2)
C56' C55' 1.41(3)
C61' C66' 1.37(2)
C61' C62' 1.39(2)
C61" C66" 1.36(2)
C61" C62" 1.45(2)
C61 C62 1.40(2)
C61 C66 1.41(2)
C62' C63' 1.40(2)
C62 C63 1.35(2)
C62" C63" 1.37(3)
C63 C64 1.36(3)
C63' C64' 1.38(2)
C64' C65' 1.35(3)
C64 C65 1.38(3)
C65' C66' 1.35(2)
C65 C66 1.41(2)
C66" C65" 1.38(3)
C101 C106 1.384(19)
C101 C102 1.433(18)
C101 C110 1.485(19)
C102 C103 1.374(19)
C102 C112 1.48(2)
C103 C113 1.432(19)
C103 C104 1.438(18)
C104 C105 1.368(19)
C104 C115 1.48(2)
C105 C118 1.438(19)
C105 C106 1.46(2)
C106 C107 1.442(18)
C107 C108 1.388(19)
C107 C119 1.481(19)
C108 C122 1.43(2)
C108 C109 1.473(19)
C109 C110 1.371(19)
C109 C124 1.43(2)
C110 C111 1.441(18)
C111 C126 1.393(19)
C111 C112 1.479(18)
C112 C129 1.36(2)
C113 C130 1.393(18)
C113 C114 1.44(2)
C114 C131 1.44(2)
C114 C115 1.454(19)
C115 C116 1.39(2)
C116 C133 1.45(2)
C116 C117 1.510(19)
C117 C118 1.389(19)
C117 C135 1.447(19)
C118 C119 1.46(2)
C119 C120 1.37(2)
C120 C136 1.43(2)
C120 C121 1.43(2)
C121 C122 1.41(2)
C121 C138 1.46(2)
C122 C123 1.43(2)
C123 C140 1.42(2)
C123 C124 1.451(19)
C124 C125 1.40(2)
C125 C142 1.44(2)
C125 C126 1.450(18)
C126 C127 1.45(2)
C127 C128 1.353(18)
C127 C143 1.456(19)
C128 C129 1.44(2)
C128 C146 1.494(18)
C129 C130 1.460(19)
C130 C147 1.458(19)
C131 C148 1.422(19)
C131 C132 1.43(2)
C132 C133 1.370(19)
C132 C149 1.48(2)
C133 C134 1.429(19)
C134 C151 1.35(2)
C134 C135 1.45(2)
C135 C136 1.388(19)
C136 C137 1.460(18)
C137 C138 1.420(19)
C137 C152 1.452(19)
C138 C139 1.40(2)
C139 C154 1.45(2)
C139 C140 1.47(2)
C140 C141 1.42(2)
C141 C142 1.38(2)
C141 C155 1.44(2)
C142 C143 1.46(2)
C143 C144 1.41(2)
C144 C156 1.417(19)
C144 C145 1.429(19)
C145 C158 1.431(19)
C145 C146 1.430(19)
C146 C147 1.46(2)
C147 C148 1.39(2)
C148 C159 1.464(19)
C149 C150 1.37(2)
C149 C159 1.42(2)
C150 C160 1.458(19)
C150 C151 1.471(19)
C151 C152 1.44(2)
C152 C153 1.441(19)
C153 C154 1.378(19)
C153 C160 1.456(18)
C154 C155 1.43(2)
C155 C156 1.40(2)
C156 C157 1.479(19)
C157 C160 1.390(19)
C157 C158 1.407(19)
C158 C159 1.431(19)
C46" C45" 1.44(3)
C64" C63" 1.35(3)
C64" C65" 1.41(3)
C45" C44" 1.45(4)
C44" C43" 1.31(4)
C44" C47" 1.52(4)
C56 C55 1.37(3)
C45 C46 1.37(3)

loop_
_platon_squeeze_void_nr
_platon_squeeze_void_average_x
_platon_squeeze_void_average_y
_platon_squeeze_void_average_z
_platon_squeeze_void_volume
_platon_squeeze_void_count_electrons
1 -0.024 0.020 -0.020 2013.8 470.6
2 0.104 0.448 0.028 6.8 -1.0
3 0.218 0.281 0.240 24.2 -3.0
4 0.275 0.038 0.563 16.4 1.6
5 0.276 0.237 0.725 15.7 -1.0
6 0.724 0.764 0.275 15.7 0.3
7 0.725 -0.038 0.437 16.4 2.6
8 0.781 0.720 0.760 24.1 -2.7
9 0.896 0.552 0.972 6.8 -1.0
